data_7034264
loop_
_publ_author_name
'Redshaw, Carl'
'Walton, Mark'
'Michiue, Kenji'
'Chao, Yimin'
'Walton, Alex'
'Elo, Pertti'
'Sumerin, Victor'
'Jiang, Chengying'
'Elsegood, Mark R. J.'

_publ_section_title
;
 Vanadyl calix[6]arene complexes: synthesis, structural studies and
 ethylene homo-(co-)polymerization capability.
;
_journal_issue 27
_journal_name_full 'Dalton transactions (Cambridge, England : 2003)'
_journal_page_first 12292
_journal_page_last 12303
_journal_paper_doi 10.1039/c5dt00376h
_journal_volume 44
_journal_year 2015
_chemical_formula_moiety 'C134 H163 Li N O14 V2 1-, C8 H12 Li N4 1+, 9.67(C2 H3 N)'
_chemical_formula_sum 'C161.34 H204.02 Li2 N14.67 O14 V2'
_chemical_formula_weight 2688.70
_chemical_name_systematic
; 
 ? 
;
_space_group_crystal_system monoclinic
_space_group_IT_number 15
_space_group_name_Hall '-C 2yc'
_space_group_name_H-M_alt 'C 1 2/c 1'
_symmetry_space_group_name_Hall '-C 2yc'
_symmetry_space_group_name_H-M 'C 1 2/c 1'
_atom_sites_solution_hydrogens mixed
_atom_sites_solution_primary direct
_atom_sites_solution_secondary difmap
_audit_creation_method SHELXL-2014/6
_audit_update_record
;
2014-10-07 deposited with the CCDC.
2015-03-03 downloaded from the CCDC.
;
_cell_angle_alpha 90
_cell_angle_beta 90.11(2)
_cell_angle_gamma 90
_cell_formula_units_Z 8
_cell_length_a 61.03(4)
_cell_length_b 20.308(18)
_cell_length_c 25.59(2)
_cell_measurement_reflns_used 1618
_cell_measurement_temperature 100(2)
_cell_measurement_theta_max 26.2
_cell_measurement_theta_min 2.4
_cell_volume 31716(4)
_computing_cell_refinement
;
CrystalClear-SM Expert 3.1 b13a (Rigaku, 20112)
;
_computing_data_collection
;
CrystalClear-SM Expert 3.1 b13a (Rigaku, 20112)
;
_computing_data_reduction
;
CrystalClear-SM Expert 3.1 b13a (Rigaku, 20112)
;
_computing_molecular_graphics 'Bruker SHELXTL'
_computing_publication_material 'Bruker SHELXTL'
_computing_structure_refinement 'SHELXL-2014/6 (Sheldrick, 2014)'
_computing_structure_solution 'SHELXS-97 (Sheldrick, 2008)'
_diffrn_ambient_temperature 100(2)
_diffrn_detector_area_resol_mean 28.5714
_diffrn_measured_fraction_theta_full 0.721
_diffrn_measured_fraction_theta_max 0.998
_diffrn_measurement_device_type
;
Rigaku Saturn724+ (2x2 bin mode)
;
_diffrn_measurement_method 'profile data from \w-scans'
_diffrn_radiation_type MoK\a
_diffrn_radiation_wavelength 0.71073
_diffrn_reflns_av_R_equivalents 0.2249
_diffrn_reflns_av_unetI/netI 0.1354
_diffrn_reflns_Laue_measured_fraction_full 0.721
_diffrn_reflns_Laue_measured_fraction_max 0.998
_diffrn_reflns_limit_h_max 65
_diffrn_reflns_limit_h_min -65
_diffrn_reflns_limit_k_max 21
_diffrn_reflns_limit_k_min -21
_diffrn_reflns_limit_l_max 27
_diffrn_reflns_limit_l_min -22
_diffrn_reflns_number 132839
_diffrn_reflns_point_group_measured_fraction_full 0.721
_diffrn_reflns_point_group_measured_fraction_max 0.998
_diffrn_reflns_theta_full 25.242
_diffrn_reflns_theta_max 22.499
_diffrn_reflns_theta_min 2.537
_diffrn_source 'Rotating Anode'
_exptl_absorpt_coefficient_mu 0.180
_exptl_absorpt_correction_T_max 0.995
_exptl_absorpt_correction_T_min 0.982
_exptl_absorpt_correction_type multi-scan
_exptl_crystal_colour green
_exptl_crystal_density_diffrn 1.126
_exptl_crystal_description block
_exptl_crystal_F_000 11510
_exptl_crystal_recrystallization_method 'Re-crystallisation from solvent: acetonitrile'
_exptl_crystal_size_max 0.100
_exptl_crystal_size_mid 0.060
_exptl_crystal_size_min 0.030
_refine_diff_density_max 0.724
_refine_diff_density_min -0.445
_refine_diff_density_rms 0.073
_refine_ls_extinction_method none
_refine_ls_goodness_of_fit_ref 1.274
_refine_ls_hydrogen_treatment mixed
_refine_ls_matrix_type full
_refine_ls_number_parameters 1997
_refine_ls_number_reflns 20718
_refine_ls_number_restraints 1350
_refine_ls_restrained_S_all 1.248
_refine_ls_R_factor_all 0.2181
_refine_ls_R_factor_gt 0.1724
_refine_ls_shift/su_max 0.007
_refine_ls_shift/su_mean 0.000
_refine_ls_structure_factor_coef Fsqd
_refine_ls_weighting_details 'w=1/[\s^2^(Fo^2^)+(0.0604P)^2^+399.4820P] where P=(Fo^2^+2Fc^2^)/3'
_refine_ls_weighting_scheme calc
_refine_ls_wR_factor_gt 0.3211
_refine_ls_wR_factor_ref 0.3445
_reflns_Friedel_coverage 0.000
_reflns_number_gt 14644
_reflns_number_total 20718
_reflns_threshold_expression 'I > 2\s(I)'
_cod_data_source_file c5dt00376h2.cif
_cod_data_source_block 2.9.67(MeCN)
_cod_depositor_comments
;
The following automatic conversions were performed:

'_exptl_absorpt_correction_type' value 'Multi-scan' changed to
'multi-scan' according to
/usr/data/users/saulius/crontab/automatic-downloads/rss-feeds/RSC/lib/dictionaries/cif_core.dic
dictionary named 'cif_core.dic' version 2.4.2 from 2011-04-26.

Automatic conversion script
Id: cif_fix_values 3086 2015-02-26 13:12:21Z robertas 

 Adding full bibliography for 7034263--7034265.cif.
;
_cod_original_cell_volume 31716(43)
_cod_database_code 7034264
_shelx_space_group_comment
; 
The symmetry employed for this shelxl refinement is uniquely defined 
by the following loop, which should always be used as a source of 
symmetry information in preference to the above space-group names. 
They are only intended as comments. 
;
_shelx_estimated_absorpt_t_min 0.982
_shelx_estimated_absorpt_t_max 0.995
_shelxl_version_number 2014/6

loop_
_space_group_symop_operation_xyz
'x, y, z'
'-x, y, -z+1/2'
'x+1/2, y+1/2, z'
'-x+1/2, y+1/2, -z+1/2'
'-x, -y, -z'
'x, -y, z-1/2'
'-x+1/2, -y+1/2, -z'
'x+1/2, -y+1/2, z-1/2'

loop_
_atom_site_label
_atom_site_type_symbol
_atom_site_fract_x
_atom_site_fract_y
_atom_site_fract_z
_atom_site_U_iso_or_equiv
_atom_site_adp_type
_atom_site_occupancy
_atom_site_site_symmetry_order
_atom_site_calc_flag
_atom_site_refinement_flags_posn
_atom_site_refinement_flags_adp
_atom_site_refinement_flags_occupancy
_atom_site_disorder_assembly
_atom_site_disorder_group
V1 V 0.14087(3) 0.81678(9) 0.49224(6) 0.0354(5) Uani 1 1 d . . . . .
V2 V 0.08501(3) 0.69965(10) 0.36163(6) 0.0424(5) Uani 1 1 d . . . . .
O13 O 0.13871(10) 0.7614(3) 0.4475(2) 0.0400(17) Uani 1 1 d . . . . .
O14 O 0.10963(11) 0.7274(4) 0.3651(2) 0.0468(19) Uani 1 1 d . . . . .
O1 O 0.16549(11) 0.8692(3) 0.4836(3) 0.0437(18) Uani 1 1 d . . . . .
O2 O 0.12382(10) 0.8798(3) 0.4630(2) 0.0387(17) Uani 1 1 d . . . . .
O3 O 0.06362(11) 0.7614(4) 0.3803(3) 0.0466(19) Uani 1 1 d . . . . .
O4 O 0.08115(11) 0.7270(4) 0.2905(3) 0.0479(19) Uani 1 1 d . . . . .
O5 O 0.11702(12) 0.7702(4) 0.2568(3) 0.057(2) Uani 1 1 d . . . . .
H5 H 0.1278 0.7833 0.2743 0.085 Uiso 1 1 calc R U . . .
O6 O 0.14740(12) 0.8220(4) 0.3212(3) 0.0459(19) Uani 1 1 d D . . . .
H6 H 0.1422(18) 0.860(3) 0.316(5) 0.069 Uiso 1 1 d D U . . .
C1 C 0.16730(16) 0.9246(6) 0.4531(4) 0.042(3) Uani 1 1 d . . . . .
C2 C 0.17781(17) 0.9175(5) 0.4047(4) 0.043(3) Uani 1 1 d . . . . .
C3 C 0.1811(2) 0.9749(7) 0.3762(5) 0.064(4) Uani 1 1 d . . . . .
H3 H 0.1880 0.9715 0.3431 0.077 Uiso 1 1 calc R U . . .
C4 C 0.1748(2) 1.0372(7) 0.3935(5) 0.073(4) Uani 1 1 d . . . . .
C5 C 0.1629(2) 1.0404(6) 0.4389(5) 0.060(3) Uani 1 1 d . . . . .
H5A H 0.1575 1.0818 0.4505 0.071 Uiso 1 1 calc R U . . .
C6 C 0.15854(18) 0.9844(6) 0.4684(4) 0.047(3) Uani 1 1 d . . . . .
C7 C 0.1797(2) 1.0976(7) 0.3621(5) 0.097(4) Uani 1 1 d D U . . .
C8 C 0.1742(5) 1.1622(9) 0.3891(9) 0.097(7) Uani 0.590(15) 1 d D U P A 1
H8A H 0.1779 1.1990 0.3660 0.145 Uiso 0.590(15) 1 calc R U P A 1
H8B H 0.1586 1.1634 0.3971 0.145 Uiso 0.590(15) 1 calc R U P A 1
H8C H 0.1827 1.1658 0.4216 0.145 Uiso 0.590(15) 1 calc R U P A 1
C9 C 0.2056(3) 1.1026(11) 0.3575(9) 0.090(6) Uani 0.590(15) 1 d D U P A 1
H9A H 0.2095 1.1418 0.3370 0.134 Uiso 0.590(15) 1 calc R U P A 1
H9B H 0.2120 1.1060 0.3925 0.134 Uiso 0.590(15) 1 calc R U P A 1
H9C H 0.2113 1.0632 0.3400 0.134 Uiso 0.590(15) 1 calc R U P A 1
C10 C 0.1720(4) 1.0952(12) 0.3061(7) 0.084(6) Uani 0.590(15) 1 d D U P A 1
H10A H 0.1759 1.1364 0.2885 0.126 Uiso 0.590(15) 1 calc R U P A 1
H10B H 0.1791 1.0582 0.2882 0.126 Uiso 0.590(15) 1 calc R U P A 1
H10C H 0.1561 1.0893 0.3053 0.126 Uiso 0.590(15) 1 calc R U P A 1
C8X C 0.1568(3) 1.1298(14) 0.3518(12) 0.083(7) Uani 0.410(15) 1 d D U P A 2
H8D H 0.1586 1.1701 0.3312 0.124 Uiso 0.410(15) 1 calc R U P A 2
H8E H 0.1475 1.0988 0.3326 0.124 Uiso 0.410(15) 1 calc R U P A 2
H8F H 0.1499 1.1406 0.3853 0.124 Uiso 0.410(15) 1 calc R U P A 2
C9X C 0.1932(5) 1.1513(15) 0.3886(12) 0.100(8) Uani 0.410(15) 1 d D U P A 2
H9D H 0.1954 1.1880 0.3643 0.150 Uiso 0.410(15) 1 calc R U P A 2
H9E H 0.1855 1.1670 0.4197 0.150 Uiso 0.410(15) 1 calc R U P A 2
H9F H 0.2075 1.1334 0.3989 0.150 Uiso 0.410(15) 1 calc R U P A 2
C10X C 0.1865(6) 1.0858(18) 0.3050(8) 0.092(8) Uani 0.410(15) 1 d D U P A 2
H10D H 0.1893 1.1281 0.2880 0.139 Uiso 0.410(15) 1 calc R U P A 2
H10E H 0.1998 1.0587 0.3041 0.139 Uiso 0.410(15) 1 calc R U P A 2
H10F H 0.1746 1.0629 0.2866 0.139 Uiso 0.410(15) 1 calc R U P A 2
C11 C 0.14356(17) 0.9879(5) 0.5152(4) 0.045(3) Uani 1 1 d . . . . .
H11A H 0.1466 0.9502 0.5387 0.054 Uiso 1 1 calc R U . . .
H11B H 0.1465 1.0289 0.5348 0.054 Uiso 1 1 calc R U . . .
C12 C 0.11113(17) 0.9338(6) 0.4736(4) 0.039(3) Uani 1 1 d . . . . .
C13 C 0.11996(18) 0.9864(6) 0.4993(4) 0.044(3) Uani 1 1 d . . . . .
C14 C 0.1064(2) 1.0404(7) 0.5075(4) 0.062(4) Uani 1 1 d . . . . .
H14 H 0.1125 1.0785 0.5234 0.075 Uiso 1 1 calc R U . . .
C15 C 0.0845(3) 1.0415(6) 0.4936(5) 0.071(4) Uani 1 1 d . . . . .
C16 C 0.0762(2) 0.9866(6) 0.4683(5) 0.060(3) Uani 1 1 d . . . . .
H16 H 0.0612 0.9857 0.4587 0.072 Uiso 1 1 calc R U . . .
C17 C 0.08949(19) 0.9321(6) 0.4565(4) 0.054(3) Uani 1 1 d . . . . .
C18 C 0.0690(3) 1.0994(7) 0.5041(7) 0.089(5) Uani 1 1 d . . . . .
C19 C 0.0816(2) 1.1602(7) 0.5230(7) 0.098(5) Uani 1 1 d . . . . .
H19A H 0.0714 1.1971 0.5271 0.147 Uiso 1 1 calc R U . . .
H19B H 0.0928 1.1718 0.4972 0.147 Uiso 1 1 calc R U . . .
H19C H 0.0886 1.1505 0.5566 0.147 Uiso 1 1 calc R U . . .
C20 C 0.0528(2) 1.0779(7) 0.5468(7) 0.106(6) Uani 1 1 d . . . . .
H20A H 0.0431 1.1148 0.5555 0.159 Uiso 1 1 calc R U . . .
H20B H 0.0610 1.0644 0.5781 0.159 Uiso 1 1 calc R U . . .
H20C H 0.0440 1.0409 0.5341 0.159 Uiso 1 1 calc R U . . .
C21 C 0.0571(3) 1.1203(10) 0.4553(8) 0.147(8) Uani 1 1 d . . . . .
H21A H 0.0471 1.0851 0.4442 0.221 Uiso 1 1 calc R U . . .
H21B H 0.0677 1.1290 0.4275 0.221 Uiso 1 1 calc R U . . .
H21C H 0.0486 1.1603 0.4624 0.221 Uiso 1 1 calc R U . . .
C22 C 0.08073(18) 0.8705(6) 0.4298(5) 0.057(3) Uani 1 1 d . . . . .
H22A H 0.0934 0.8411 0.4232 0.069 Uiso 1 1 calc R U . . .
H22B H 0.0711 0.8477 0.4551 0.069 Uiso 1 1 calc R U . . .
C23 C 0.05984(17) 0.8209(6) 0.3577(4) 0.049(3) Uani 1 1 d . . . . .
C24 C 0.06810(18) 0.8769(6) 0.3789(5) 0.055(3) Uani 1 1 d . . . . .
C25 C 0.06454(19) 0.9353(7) 0.3525(5) 0.065(4) Uani 1 1 d . . . . .
H25 H 0.0709 0.9742 0.3665 0.078 Uiso 1 1 calc R U . . .
C26 C 0.0522(2) 0.9414(7) 0.3064(5) 0.068(4) Uani 1 1 d . . . . .
C27 C 0.0428(2) 0.8828(7) 0.2885(5) 0.069(4) Uani 1 1 d . . . . .
H27 H 0.0336 0.8842 0.2585 0.083 Uiso 1 1 calc R U . . .
C28 C 0.04623(17) 0.8236(7) 0.3127(5) 0.056(3) Uani 1 1 d . . . . .
C29 C 0.04870(19) 1.0061(7) 0.2796(5) 0.078(4) Uani 1 1 d D U . . .
C30 C 0.0600(4) 1.0642(10) 0.3077(9) 0.079(7) Uani 0.571(19) 1 d D U P B 1
H30A H 0.0571 1.1050 0.2884 0.119 Uiso 0.571(19) 1 calc R U P B 1
H30B H 0.0542 1.0682 0.3432 0.119 Uiso 0.571(19) 1 calc R U P B 1
H30C H 0.0758 1.0564 0.3092 0.119 Uiso 0.571(19) 1 calc R U P B 1
C31 C 0.0590(4) 1.0014(12) 0.2261(8) 0.083(7) Uani 0.571(19) 1 d D U P B 1
H31A H 0.0569 1.0432 0.2075 0.124 Uiso 0.571(19) 1 calc R U P B 1
H31B H 0.0747 0.9922 0.2297 0.124 Uiso 0.571(19) 1 calc R U P B 1
H31C H 0.0520 0.9659 0.2063 0.124 Uiso 0.571(19) 1 calc R U P B 1
C32 C 0.0243(3) 1.0192(15) 0.2745(12) 0.090(8) Uani 0.571(19) 1 d D U P B 1
H32A H 0.0220 1.0616 0.2570 0.135 Uiso 0.571(19) 1 calc R U P B 1
H32B H 0.0175 0.9841 0.2539 0.135 Uiso 0.571(19) 1 calc R U P B 1
H32C H 0.0177 1.0206 0.3093 0.135 Uiso 0.571(19) 1 calc R U P B 1
C30X C 0.0695(4) 1.0472(18) 0.2730(16) 0.104(10) Uani 0.429(19) 1 d D U P B 2
H30D H 0.0658 1.0886 0.2553 0.156 Uiso 0.429(19) 1 calc R U P B 2
H30E H 0.0757 1.0569 0.3075 0.156 Uiso 0.429(19) 1 calc R U P B 2
H30F H 0.0801 1.0227 0.2521 0.156 Uiso 0.429(19) 1 calc R U P B 2
C31X C 0.0409(6) 0.9962(16) 0.2217(9) 0.083(8) Uani 0.429(19) 1 d D U P B 2
H31D H 0.0387 1.0392 0.2052 0.125 Uiso 0.429(19) 1 calc R U P B 2
H31E H 0.0520 0.9713 0.2023 0.125 Uiso 0.429(19) 1 calc R U P B 2
H31F H 0.0270 0.9717 0.2214 0.125 Uiso 0.429(19) 1 calc R U P B 2
C32X C 0.0300(5) 1.0444(16) 0.3038(12) 0.076(8) Uani 0.429(19) 1 d D U P B 2
H32D H 0.0282 1.0863 0.2853 0.114 Uiso 0.429(19) 1 calc R U P B 2
H32E H 0.0164 1.0187 0.3010 0.114 Uiso 0.429(19) 1 calc R U P B 2
H32F H 0.0332 1.0529 0.3407 0.114 Uiso 0.429(19) 1 calc R U P B 2
C33 C 0.0994(2) 0.6481(6) 0.2118(4) 0.067(4) Uani 1 1 d . . . . .
H33A H 0.1000 0.6039 0.1955 0.080 Uiso 1 1 calc R U . . .
H33B H 0.1038 0.6429 0.2488 0.080 Uiso 1 1 calc R U . . .
C34 C 0.0675(2) 0.7072(6) 0.2501(4) 0.053(3) Uani 1 1 d . . . . .
C35 C 0.0761(2) 0.6703(5) 0.2107(5) 0.058(3) Uani 1 1 d . . . . .
C36 C 0.0625(3) 0.6563(6) 0.1654(4) 0.068(4) Uani 1 1 d . . . . .
H36 H 0.0682 0.6325 0.1365 0.082 Uiso 1 1 calc R U . . .
C37 C 0.0410(2) 0.6787(7) 0.1654(6) 0.074(4) Uani 1 1 d . . . . .
C38 C 0.0329(2) 0.7122(8) 0.2068(5) 0.080(4) Uani 1 1 d . . . . .
H38 H 0.0181 0.7266 0.2060 0.096 Uiso 1 1 calc R U . . .
C39 C 0.0456(2) 0.7262(7) 0.2506(5) 0.066(4) Uani 1 1 d . . . . .
C40 C 0.0275(2) 0.6623(8) 0.1142(5) 0.084(4) Uani 1 1 d . U . . .
C41 C 0.0373(2) 0.7024(7) 0.0707(4) 0.071(4) Uani 1 1 d . U . . .
H41A H 0.0526 0.6893 0.0653 0.106 Uiso 1 1 calc R U . . .
H41B H 0.0367 0.7493 0.0798 0.106 Uiso 1 1 calc R U . . .
H41C H 0.0290 0.6949 0.0384 0.106 Uiso 1 1 calc R U . . .
C42 C 0.0027(2) 0.6856(9) 0.1214(6) 0.103(5) Uani 1 1 d . U . . .
H42A H -0.0055 0.6770 0.0892 0.154 Uiso 1 1 calc R U . . .
H42B H 0.0023 0.7328 0.1292 0.154 Uiso 1 1 calc R U . . .
H42C H -0.0040 0.6612 0.1503 0.154 Uiso 1 1 calc R U . . .
C43 C 0.0262(3) 0.5941(8) 0.1027(6) 0.115(5) Uani 1 1 d . U . . .
H43A H 0.0159 0.5873 0.0737 0.172 Uiso 1 1 calc R U . . .
H43B H 0.0211 0.5702 0.1335 0.172 Uiso 1 1 calc R U . . .
H43C H 0.0407 0.5778 0.0927 0.172 Uiso 1 1 calc R U . . .
C44 C 0.0351(2) 0.7632(7) 0.2937(5) 0.070(4) Uani 1 1 d . . . . .
H44A H 0.0334 0.7329 0.3238 0.084 Uiso 1 1 calc R U . . .
H44B H 0.0201 0.7757 0.2822 0.084 Uiso 1 1 calc R U . . .
C45 C 0.12404(18) 0.7502(6) 0.2076(4) 0.049(3) Uani 1 1 d . . . . .
C46 C 0.1166(2) 0.6914(6) 0.1850(4) 0.059(3) Uani 1 1 d . . . . .
C47 C 0.1243(2) 0.6775(7) 0.1348(4) 0.066(4) Uani 1 1 d . . . . .
H47 H 0.1189 0.6391 0.1178 0.079 Uiso 1 1 calc R U . . .
C48 C 0.1390(2) 0.7153(8) 0.1089(5) 0.069(4) Uani 1 1 d . . . . .
C49 C 0.14609(18) 0.7731(7) 0.1316(4) 0.056(3) Uani 1 1 d . . . . .
H49 H 0.1558 0.8013 0.1134 0.067 Uiso 1 1 calc R U . . .
C50 C 0.13874(17) 0.7900(6) 0.1826(4) 0.048(3) Uani 1 1 d . . . . .
C51 C 0.1476(2) 0.6964(9) 0.0534(5) 0.087(5) Uani 1 1 d . . . . .
C52 C 0.1719(2) 0.6815(8) 0.0594(5) 0.087(5) Uani 1 1 d . . . . .
H52A H 0.1798 0.7225 0.0664 0.130 Uiso 1 1 calc R U . . .
H52B H 0.1774 0.6616 0.0271 0.130 Uiso 1 1 calc R U . . .
H52C H 0.1740 0.6509 0.0886 0.130 Uiso 1 1 calc R U . . .
C53 C 0.1425(3) 0.7504(7) 0.0156(5) 0.089(5) Uani 1 1 d . . . . .
H53A H 0.1268 0.7597 0.0162 0.133 Uiso 1 1 calc R U . . .
H53B H 0.1469 0.7367 -0.0196 0.133 Uiso 1 1 calc R U . . .
H53C H 0.1507 0.7901 0.0255 0.133 Uiso 1 1 calc R U . . .
C54 C 0.1366(3) 0.6315(8) 0.0328(6) 0.101(6) Uani 1 1 d . . . . .
H54A H 0.1419 0.5940 0.0533 0.151 Uiso 1 1 calc R U . . .
H54B H 0.1405 0.6250 -0.0040 0.151 Uiso 1 1 calc R U . . .
H54C H 0.1207 0.6349 0.0361 0.151 Uiso 1 1 calc R U . . .
C55 C 0.14607(16) 0.8536(6) 0.2077(4) 0.054(3) Uani 1 1 d . . . . .
H55A H 0.1339 0.8702 0.2295 0.065 Uiso 1 1 calc R U . . .
H55B H 0.1486 0.8863 0.1797 0.065 Uiso 1 1 calc R U . . .
C56 C 0.16658(17) 0.8398(6) 0.2956(4) 0.046(3) Uani 1 1 d . . . . .
C57 C 0.16666(17) 0.8512(6) 0.2418(4) 0.049(3) Uani 1 1 d . . . . .
C58 C 0.18656(19) 0.8659(6) 0.2191(4) 0.057(3) Uani 1 1 d . . . . .
H58 H 0.1868 0.8734 0.1824 0.069 Uiso 1 1 calc R U . . .
C59 C 0.20608(18) 0.8704(6) 0.2463(4) 0.056(3) Uani 1 1 d . . . . .
C60 C 0.20444(17) 0.8628(5) 0.3003(4) 0.047(3) Uani 1 1 d . . . . .
H60 H 0.2173 0.8685 0.3209 0.056 Uiso 1 1 calc R U . . .
C61 C 0.18510(17) 0.8476(5) 0.3250(4) 0.047(3) Uani 1 1 d . . . . .
C62 C 0.22705(19) 0.8849(8) 0.2171(5) 0.072(4) Uani 1 1 d . . . . .
C63 C 0.2333(2) 0.8235(8) 0.1842(6) 0.108(6) Uani 1 1 d . . . . .
H63A H 0.2469 0.8324 0.1649 0.162 Uiso 1 1 calc R U . . .
H63B H 0.2215 0.8136 0.1594 0.162 Uiso 1 1 calc R U . . .
H63C H 0.2356 0.7857 0.2074 0.162 Uiso 1 1 calc R U . . .
C64 C 0.2242(2) 0.9418(7) 0.1794(5) 0.080(5) Uani 1 1 d . . . . .
H64A H 0.2192 0.9808 0.1985 0.120 Uiso 1 1 calc R U . . .
H64B H 0.2133 0.9300 0.1528 0.120 Uiso 1 1 calc R U . . .
H64C H 0.2383 0.9513 0.1625 0.120 Uiso 1 1 calc R U . . .
C65 C 0.2455(2) 0.8971(9) 0.2531(6) 0.111(7) Uani 1 1 d . . . . .
H65A H 0.2427 0.9377 0.2728 0.167 Uiso 1 1 calc R U . . .
H65B H 0.2590 0.9018 0.2330 0.167 Uiso 1 1 calc R U . . .
H65C H 0.2469 0.8601 0.2774 0.167 Uiso 1 1 calc R U . . .
C66 C 0.18445(17) 0.8509(5) 0.3849(4) 0.045(3) Uani 1 1 d . . . . .
H66A H 0.1740 0.8176 0.3980 0.054 Uiso 1 1 calc R U . . .
H66B H 0.1991 0.8398 0.3989 0.054 Uiso 1 1 calc R U . . .
O8 O 0.12076(10) 0.8125(3) 0.5469(2) 0.0382(17) Uani 1 1 d . . . . .
O7 O 0.15965(10) 0.7623(3) 0.5339(2) 0.0327(16) Uani 1 1 d . . . . .
O9 O 0.16639(11) 0.6450(3) 0.4945(3) 0.0429(18) Uani 1 1 d D . . . .
H9 H 0.1657(19) 0.6854(16) 0.501(4) 0.064 Uiso 1 1 d D U . . .
O10 O 0.13720(11) 0.5794(3) 0.4326(3) 0.0413(18) Uani 1 1 d . . . . .
H10 H 0.1458 0.6036 0.4495 0.062 Uiso 1 1 calc R U . . .
O11 O 0.08343(10) 0.6156(4) 0.3339(3) 0.0450(19) Uani 1 1 d . . . . .
O12 O 0.08186(10) 0.6652(3) 0.4261(2) 0.0402(18) Uani 1 1 d . . . . .
C78 C 0.11820(15) 0.7599(5) 0.5800(4) 0.034(2) Uani 1 1 d . . . . .
C68 C 0.10210(15) 0.7145(5) 0.5710(3) 0.033(2) Uani 1 1 d . . . . .
C69 C 0.09948(16) 0.6625(5) 0.6041(4) 0.041(3) Uani 1 1 d . . . . .
H69 H 0.0883 0.6311 0.5971 0.049 Uiso 1 1 calc R U . . .
C70 C 0.11258(17) 0.6545(5) 0.6476(4) 0.040(3) Uani 1 1 d . . . . .
C71 C 0.12847(16) 0.7018(6) 0.6577(4) 0.044(3) Uani 1 1 d . . . . .
H71 H 0.1374 0.6976 0.6879 0.053 Uiso 1 1 calc R U . . .
C72 C 0.13164(16) 0.7552(5) 0.6247(4) 0.040(3) Uani 1 1 d . . . . .
C73 C 0.11011(18) 0.5956(6) 0.6859(4) 0.047(3) Uani 1 1 d . . . . .
C74 C 0.0898(2) 0.5558(7) 0.6751(5) 0.082(5) Uani 1 1 d . . . . .
H74A H 0.0768 0.5839 0.6790 0.123 Uiso 1 1 calc R U . . .
H74B H 0.0889 0.5191 0.6999 0.123 Uiso 1 1 calc R U . . .
H74C H 0.0903 0.5385 0.6394 0.123 Uiso 1 1 calc R U . . .
C75 C 0.1306(2) 0.5526(7) 0.6819(5) 0.081(4) Uani 1 1 d . . . . .
H75A H 0.1322 0.5369 0.6459 0.121 Uiso 1 1 calc R U . . .
H75B H 0.1292 0.5149 0.7056 0.121 Uiso 1 1 calc R U . . .
H75C H 0.1435 0.5786 0.6917 0.121 Uiso 1 1 calc R U . . .
C76 C 0.1078(2) 0.6213(7) 0.7427(4) 0.075(4) Uani 1 1 d . . . . .
H76A H 0.1213 0.6438 0.7532 0.112 Uiso 1 1 calc R U . . .
H76B H 0.1051 0.5841 0.7663 0.112 Uiso 1 1 calc R U . . .
H76C H 0.0955 0.6522 0.7446 0.112 Uiso 1 1 calc R U . . .
C77 C 0.14828(16) 0.8081(5) 0.6368(3) 0.039(3) Uani 1 1 d . . . . .
H77A H 0.1435 0.8494 0.6196 0.047 Uiso 1 1 calc R U . . .
H77B H 0.1482 0.8160 0.6750 0.047 Uiso 1 1 calc R U . . .
C67 C 0.17609(15) 0.7754(5) 0.5684(4) 0.033(2) Uani 1 1 d . . . . .
C79 C 0.17141(15) 0.7941(4) 0.6203(4) 0.029(2) Uani 1 1 d . . . . .
C80 C 0.18870(17) 0.8029(5) 0.6547(4) 0.044(3) Uani 1 1 d . . . . .
H80 H 0.1856 0.8157 0.6896 0.052 Uiso 1 1 calc R U . . .
C81 C 0.21082(17) 0.7936(5) 0.6402(4) 0.037(3) Uani 1 1 d . . . . .
C82 C 0.21445(16) 0.7751(4) 0.5889(4) 0.033(2) Uani 1 1 d . . . . .
H82 H 0.2291 0.7692 0.5775 0.040 Uiso 1 1 calc R U . . .
C83 C 0.19747(15) 0.7645(5) 0.5529(4) 0.032(2) Uani 1 1 d . . . . .
C84 C 0.22953(17) 0.8049(6) 0.6790(4) 0.050(3) Uani 1 1 d . . . . .
C85 C 0.2240(2) 0.7734(7) 0.7323(4) 0.064(4) Uani 1 1 d . . . . .
H85A H 0.2109 0.7946 0.7469 0.096 Uiso 1 1 calc R U . . .
H85B H 0.2364 0.7794 0.7564 0.096 Uiso 1 1 calc R U . . .
H85C H 0.2212 0.7263 0.7276 0.096 Uiso 1 1 calc R U . . .
C86 C 0.2323(2) 0.8786(6) 0.6872(6) 0.094(5) Uani 1 1 d . . . . .
H86A H 0.2377 0.8988 0.6550 0.141 Uiso 1 1 calc R U . . .
H86B H 0.2427 0.8864 0.7157 0.141 Uiso 1 1 calc R U . . .
H86C H 0.2181 0.8980 0.6963 0.141 Uiso 1 1 calc R U . . .
C87 C 0.25116(17) 0.7753(6) 0.6607(4) 0.059(4) Uani 1 1 d . . . . .
H87A H 0.2490 0.7289 0.6516 0.089 Uiso 1 1 calc R U . . .
H87B H 0.2620 0.7787 0.6887 0.089 Uiso 1 1 calc R U . . .
H87C H 0.2564 0.7994 0.6299 0.089 Uiso 1 1 calc R U . . .
C88 C 0.20270(15) 0.7406(5) 0.4984(3) 0.034(2) Uani 1 1 d . . . . .
H88A H 0.1907 0.7531 0.4744 0.041 Uiso 1 1 calc R U . . .
H88B H 0.2163 0.7619 0.4860 0.041 Uiso 1 1 calc R U . . .
C89 C 0.18756(16) 0.6229(6) 0.4966(4) 0.040(3) Uani 1 1 d . . . . .
C90 C 0.20555(16) 0.6671(5) 0.4977(3) 0.033(2) Uani 1 1 d . . . . .
C91 C 0.22643(16) 0.6388(5) 0.5011(4) 0.040(3) Uani 1 1 d . . . . .
H91 H 0.2387 0.6674 0.5020 0.048 Uiso 1 1 calc R U . . .
C92 C 0.23013(15) 0.5722(5) 0.5032(4) 0.035(2) Uani 1 1 d . . . . .
C93 C 0.21161(17) 0.5318(5) 0.5010(3) 0.040(3) Uani 1 1 d . . . . .
H93 H 0.2137 0.4855 0.5020 0.048 Uiso 1 1 calc R U . . .
C94 C 0.19021(16) 0.5555(5) 0.4975(3) 0.033(2) Uani 1 1 d . . . . .
C95 C 0.25306(17) 0.5440(6) 0.5106(5) 0.051(3) Uani 1 1 d . . . . .
C96 C 0.2547(2) 0.5095(8) 0.5632(5) 0.088(5) Uani 1 1 d . . . . .
H96A H 0.2693 0.4904 0.5672 0.132 Uiso 1 1 calc R U . . .
H96B H 0.2436 0.4745 0.5650 0.132 Uiso 1 1 calc R U . . .
H96C H 0.2521 0.5415 0.5912 0.132 Uiso 1 1 calc R U . . .
C97 C 0.27117(17) 0.5940(6) 0.5069(5) 0.060(3) Uani 1 1 d . . . . .
H97A H 0.2705 0.6160 0.4728 0.090 Uiso 1 1 calc R U . . .
H97B H 0.2854 0.5719 0.5106 0.090 Uiso 1 1 calc R U . . .
H97C H 0.2695 0.6267 0.5347 0.090 Uiso 1 1 calc R U . . .
C98 C 0.2572(2) 0.4926(6) 0.4675(6) 0.082(5) Uani 1 1 d . . . . .
H98A H 0.2571 0.5144 0.4333 0.123 Uiso 1 1 calc R U . . .
H98B H 0.2457 0.4591 0.4684 0.123 Uiso 1 1 calc R U . . .
H98C H 0.2715 0.4717 0.4732 0.123 Uiso 1 1 calc R U . . .
C99 C 0.17144(16) 0.5089(5) 0.4939(4) 0.039(3) Uani 1 1 d . . . . .
H99A H 0.1587 0.5277 0.5128 0.047 Uiso 1 1 calc R U . . .
H99B H 0.1755 0.4670 0.5113 0.047 Uiso 1 1 calc R U . . .
C100 C 0.14858(16) 0.5291(5) 0.4105(4) 0.037(3) Uani 1 1 d . . . . .
C101 C 0.16486(14) 0.4949(5) 0.4375(4) 0.034(2) Uani 1 1 d . . . . .
C102 C 0.17591(16) 0.4439(5) 0.4111(4) 0.045(3) Uani 1 1 d . . . . .
H102 H 0.1869 0.4197 0.4290 0.054 Uiso 1 1 calc R U . . .
C103 C 0.17113(16) 0.4279(5) 0.3592(4) 0.042(3) Uani 1 1 d . . . . .
C104 C 0.15400(15) 0.4618(5) 0.3353(4) 0.039(3) Uani 1 1 d . . . . .
H104 H 0.1500 0.4502 0.3006 0.046 Uiso 1 1 calc R U . . .
C105 C 0.14254(15) 0.5119(5) 0.3603(4) 0.035(3) Uani 1 1 d . . . . .
C106 C 0.18353(18) 0.3749(6) 0.3294(4) 0.055(3) Uani 1 1 d . . . . .
C107 C 0.2019(2) 0.3437(6) 0.3608(5) 0.071(4) Uani 1 1 d . . . . .
H10G H 0.2126 0.3775 0.3707 0.107 Uiso 1 1 calc R U . . .
H10H H 0.2092 0.3099 0.3397 0.107 Uiso 1 1 calc R U . . .
H10I H 0.1958 0.3234 0.3924 0.107 Uiso 1 1 calc R U . . .
C108 C 0.1932(2) 0.4056(7) 0.2800(5) 0.079(4) Uani 1 1 d . . . . .
H10J H 0.2036 0.4402 0.2897 0.119 Uiso 1 1 calc R U . . .
H10K H 0.1814 0.4246 0.2588 0.119 Uiso 1 1 calc R U . . .
H10L H 0.2008 0.3715 0.2597 0.119 Uiso 1 1 calc R U . . .
C109 C 0.1677(2) 0.3194(6) 0.3118(6) 0.079(4) Uani 1 1 d . . . . .
H10M H 0.1758 0.2864 0.2917 0.118 Uiso 1 1 calc R U . . .
H10N H 0.1560 0.3381 0.2900 0.118 Uiso 1 1 calc R U . . .
H10O H 0.1612 0.2985 0.3427 0.118 Uiso 1 1 calc R U . . .
C110 C 0.12290(15) 0.5416(5) 0.3349(4) 0.039(3) Uani 1 1 d . . . . .
H11C H 0.1237 0.5336 0.2968 0.046 Uiso 1 1 calc R U . . .
H11D H 0.1232 0.5899 0.3404 0.046 Uiso 1 1 calc R U . . .
C111 C 0.08308(16) 0.5564(5) 0.3584(4) 0.038(3) Uani 1 1 d . . . . .
C112 C 0.10142(16) 0.5152(5) 0.3549(3) 0.034(2) Uani 1 1 d . . . . .
C113 C 0.09999(16) 0.4511(6) 0.3712(3) 0.039(3) Uani 1 1 d . . . . .
H113 H 0.1125 0.4236 0.3680 0.046 Uiso 1 1 calc R U . . .
C114 C 0.08073(16) 0.4242(5) 0.3924(4) 0.040(3) Uani 1 1 d . . . . .
C115 C 0.06356(16) 0.4706(5) 0.3993(4) 0.040(3) Uani 1 1 d . . . . .
H115 H 0.0505 0.4558 0.4158 0.048 Uiso 1 1 calc R U . . .
C116 C 0.06446(16) 0.5349(5) 0.3840(4) 0.033(2) Uani 1 1 d . . . . .
C117 C 0.07810(16) 0.3522(5) 0.4040(4) 0.047(2) Uani 1 1 d D U . . .
C118 C 0.0997(2) 0.3140(7) 0.3986(7) 0.050(4) Uani 0.660(13) 1 d D U P C 1
H11E H 0.0972 0.2674 0.4066 0.075 Uiso 0.660(13) 1 calc R U P C 1
H11F H 0.1052 0.3183 0.3628 0.075 Uiso 0.660(13) 1 calc R U P C 1
H11G H 0.1106 0.3320 0.4231 0.075 Uiso 0.660(13) 1 calc R U P C 1
C119 C 0.0624(3) 0.3240(9) 0.3611(6) 0.064(5) Uani 0.660(13) 1 d D U P C 1
H11H H 0.0602 0.2768 0.3671 0.096 Uiso 0.660(13) 1 calc R U P C 1
H11I H 0.0483 0.3468 0.3628 0.096 Uiso 0.660(13) 1 calc R U P C 1
H11J H 0.0690 0.3307 0.3266 0.096 Uiso 0.660(13) 1 calc R U P C 1
C120 C 0.0688(3) 0.3401(9) 0.4584(6) 0.059(5) Uani 0.660(13) 1 d D U P C 1
H12A H 0.0674 0.2926 0.4643 0.089 Uiso 0.660(13) 1 calc R U P C 1
H12B H 0.0787 0.3589 0.4846 0.089 Uiso 0.660(13) 1 calc R U P C 1
H12C H 0.0544 0.3609 0.4612 0.089 Uiso 0.660(13) 1 calc R U P C 1
C11X C 0.0553(3) 0.3345(14) 0.4259(12) 0.048(7) Uani 0.340(13) 1 d D U P C 2
H11K H 0.0546 0.2870 0.4327 0.072 Uiso 0.340(13) 1 calc R U P C 2
H11L H 0.0528 0.3586 0.4586 0.072 Uiso 0.340(13) 1 calc R U P C 2
H11M H 0.0440 0.3466 0.4004 0.072 Uiso 0.340(13) 1 calc R U P C 2
C11Y C 0.0826(5) 0.3063(16) 0.3564(11) 0.069(9) Uani 0.340(13) 1 d D U P C 2
H11N H 0.0806 0.2603 0.3669 0.103 Uiso 0.340(13) 1 calc R U P C 2
H11O H 0.0724 0.3170 0.3280 0.103 Uiso 0.340(13) 1 calc R U P C 2
H11P H 0.0977 0.3128 0.3444 0.103 Uiso 0.340(13) 1 calc R U P C 2
C11Z C 0.0945(4) 0.3332(13) 0.4476(10) 0.049(7) Uani 0.340(13) 1 d D U P C 2
H11Q H 0.0930 0.2863 0.4556 0.074 Uiso 0.340(13) 1 calc R U P C 2
H11R H 0.1095 0.3421 0.4357 0.074 Uiso 0.340(13) 1 calc R U P C 2
H11S H 0.0914 0.3592 0.4790 0.074 Uiso 0.340(13) 1 calc R U P C 2
C121 C 0.04604(15) 0.5819(5) 0.3971(4) 0.040(3) Uani 1 1 d . . . . .
H12D H 0.0455 0.6169 0.3702 0.048 Uiso 1 1 calc R U . . .
H12E H 0.0320 0.5577 0.3956 0.048 Uiso 1 1 calc R U . . .
C122 C 0.06616(16) 0.6529(5) 0.4625(4) 0.038(3) Uani 1 1 d . . . . .
C123 C 0.04822(16) 0.6137(5) 0.4503(4) 0.039(3) Uani 1 1 d . . . . .
C124 C 0.03268(15) 0.6020(5) 0.4889(4) 0.040(3) Uani 1 1 d . . . . .
H124 H 0.0206 0.5740 0.4815 0.048 Uiso 1 1 calc R U . . .
C125 C 0.03453(17) 0.6306(6) 0.5384(4) 0.049(3) Uani 1 1 d . . . . .
C126 C 0.05239(16) 0.6708(5) 0.5482(4) 0.044(3) Uani 1 1 d . . . . .
H126 H 0.0534 0.6919 0.5812 0.052 Uiso 1 1 calc R U . . .
C127 C 0.06900(15) 0.6816(5) 0.5115(4) 0.039(3) Uani 1 1 d . . . . .
C128 C 0.01719(16) 0.6208(6) 0.5813(4) 0.051(3) Uani 1 1 d . . . . .
C129 C -0.00025(16) 0.5706(6) 0.5654(4) 0.054(3) Uani 1 1 d . . . . .
H12F H -0.0088 0.5881 0.5361 0.082 Uiso 1 1 calc R U . . .
H12G H -0.0100 0.5622 0.5951 0.082 Uiso 1 1 calc R U . . .
H12H H 0.0069 0.5295 0.5549 0.082 Uiso 1 1 calc R U . . .
C130 C 0.02893(18) 0.5939(7) 0.6309(4) 0.066(4) Uani 1 1 d . . . . .
H13A H 0.0393 0.5593 0.6209 0.099 Uiso 1 1 calc R U . . .
H13B H 0.0180 0.5757 0.6550 0.099 Uiso 1 1 calc R U . . .
H13C H 0.0369 0.6298 0.6482 0.099 Uiso 1 1 calc R U . . .
C131 C 0.00602(19) 0.6864(6) 0.5924(5) 0.070(4) Uani 1 1 d . . . . .
H13D H 0.0170 0.7188 0.6034 0.105 Uiso 1 1 calc R U . . .
H13E H -0.0048 0.6807 0.6204 0.105 Uiso 1 1 calc R U . . .
H13F H -0.0014 0.7020 0.5607 0.105 Uiso 1 1 calc R U . . .
C132 C 0.08809(17) 0.7253(6) 0.5215(4) 0.049(3) Uani 1 1 d . . . . .
H13G H 0.0826 0.7712 0.5224 0.058 Uiso 1 1 calc R U . . .
H13H H 0.0980 0.7220 0.4909 0.058 Uiso 1 1 calc R U . . .
Li1 Li 0.1411(3) 0.7458(11) 0.3728(6) 0.056(5) Uani 1 1 d . . . . .
N1 N 0.16628(17) 0.6834(5) 0.3611(4) 0.057(3) Uani 1 1 d . . . . .
C133 C 0.1808(2) 0.6486(6) 0.3620(4) 0.050(3) Uani 1 1 d . . . . .
C134 C 0.19901(17) 0.6007(6) 0.3615(4) 0.057(3) Uani 1 1 d . . . . .
H13I H 0.2066 0.6017 0.3953 0.085 Uiso 1 1 calc R U . . .
H13J H 0.2093 0.6123 0.3336 0.085 Uiso 1 1 calc R U . . .
H13K H 0.1932 0.5564 0.3552 0.085 Uiso 1 1 calc R U . . .
Li2 Li 0.1243(3) 0.0097(12) 0.1801(8) 0.070(3) Uani 1 1 d . U . . .
N2 N 0.0521(10) 0.170(3) 0.132(2) 0.20(2) Uani 0.328(10) 1 d D U P D 1
C135 C 0.0604(12) 0.132(4) 0.107(3) 0.18(2) Uani 0.328(10) 1 d D U P D 1
C136 C 0.0753(11) 0.084(3) 0.086(3) 0.14(2) Uani 0.328(10) 1 d D U P D 1
H13L H 0.0853 0.0689 0.1136 0.210 Uiso 0.328(10) 1 calc R U P D 1
H13M H 0.0838 0.1031 0.0574 0.210 Uiso 0.328(10) 1 calc R U P D 1
H13N H 0.0670 0.0457 0.0726 0.210 Uiso 0.328(10) 1 calc R U P D 1
N2X N 0.1047(2) 0.0781(9) 0.1476(7) 0.075(4) Uani 0.672(10) 1 d D U P D 2
C5X C 0.0910(3) 0.0985(12) 0.1222(10) 0.094(7) Uani 0.672(10) 1 d D U P D 2
C6X C 0.0725(5) 0.128(2) 0.0959(15) 0.150(14) Uani 0.672(10) 1 d D U P D 2
H6A H 0.0614 0.0937 0.0897 0.226 Uiso 0.672(10) 1 calc R U P D 2
H6B H 0.0773 0.1460 0.0624 0.226 Uiso 0.672(10) 1 calc R U P D 2
H6C H 0.0664 0.1626 0.1177 0.226 Uiso 0.672(10) 1 calc R U P D 2
N3 N 0.12570(18) 0.0010(6) 0.2571(4) 0.080(3) Uani 1 1 d D U . . .
C137 C 0.1244(2) -0.0149(7) 0.3002(4) 0.077(4) Uani 1 1 d D U . . .
C138 C 0.1230(2) -0.0333(8) 0.3532(4) 0.082(4) Uani 1 1 d D U . . .
H13O H 0.1131 -0.0711 0.3566 0.123 Uiso 1 1 calc R U . . .
H13P H 0.1173 0.0037 0.3737 0.123 Uiso 1 1 calc R U . . .
H13Q H 0.1376 -0.0454 0.3661 0.123 Uiso 1 1 calc R U . . .
N4 N 0.10434(17) -0.0666(6) 0.1586(4) 0.071(3) Uani 1 1 d D U . . .
C139 C 0.0923(2) -0.1091(7) 0.1642(5) 0.076(4) Uani 1 1 d D U . . .
C140 C 0.0768(2) -0.1610(7) 0.1709(6) 0.099(5) Uani 1 1 d D U . . .
H14A H 0.0634 -0.1505 0.1515 0.149 Uiso 1 1 calc R U . . .
H14B H 0.0734 -0.1659 0.2081 0.149 Uiso 1 1 calc R U . . .
H14C H 0.0830 -0.2022 0.1576 0.149 Uiso 1 1 calc R U . . .
N5 N 0.15512(15) 0.0198(5) 0.1515(3) 0.056(2) Uani 1 1 d D U . . .
C141 C 0.17019(17) 0.0298(6) 0.1263(4) 0.049(3) Uani 1 1 d D U . . .
C142 C 0.18836(16) 0.0428(6) 0.0920(4) 0.054(3) Uani 1 1 d D U . . .
H14D H 0.1923 0.0024 0.0734 0.081 Uiso 1 1 calc R U . . .
H14E H 0.2009 0.0582 0.1125 0.081 Uiso 1 1 calc R U . . .
H14F H 0.1842 0.0768 0.0666 0.081 Uiso 1 1 calc R U . . .
N6 N 0.1095(5) 0.1039(16) 0.1947(15) 0.082(6) Uani 0.328(10) 1 d D U P D 1
C143 C 0.1001(7) 0.1511(17) 0.206(2) 0.097(11) Uani 0.328(10) 1 d D U P D 1
C144 C 0.0862(8) 0.207(2) 0.2148(19) 0.109(15) Uani 0.328(10) 1 d D U P D 1
H14G H 0.0721 0.1998 0.1972 0.164 Uiso 0.328(10) 1 calc R U P D 1
H14H H 0.0931 0.2465 0.2011 0.164 Uiso 0.328(10) 1 calc R U P D 1
H14I H 0.0837 0.2116 0.2525 0.164 Uiso 0.328(10) 1 calc R U P D 1
N7 N 0.1113(5) 0.1394(15) 0.3602(10) 0.176(12) Uani 0.672(10) 1 d D U P D 2
C145 C 0.1104(6) 0.1633(16) 0.3188(10) 0.155(12) Uani 0.672(10) 1 d D U P D 2
C146 C 0.1075(5) 0.1849(15) 0.2657(10) 0.153(11) Uani 0.672(10) 1 d D U P D 2
H14J H 0.1118 0.1495 0.2418 0.229 Uiso 0.672(10) 1 calc R U P D 2
H14K H 0.1167 0.2237 0.2594 0.229 Uiso 0.672(10) 1 calc R U P D 2
H14L H 0.0921 0.1961 0.2597 0.229 Uiso 0.672(10) 1 calc R U P D 2
N8 N 0.0156(3) 0.8694(11) 0.1525(7) 0.179(8) Uani 1 1 d D U . . .
C147 C 0.0060(3) 0.9049(11) 0.1270(7) 0.150(8) Uani 1 1 d D U . . .
C148 C -0.0039(4) 0.9537(13) 0.0941(8) 0.210(12) Uani 1 1 d D U . . .
H14M H -0.0190 0.9617 0.1055 0.315 Uiso 1 1 calc R U . . .
H14N H -0.0039 0.9381 0.0579 0.315 Uiso 1 1 calc R U . . .
H14O H 0.0045 0.9947 0.0964 0.315 Uiso 1 1 calc R U . . .
N9 N 0.1878(2) 0.8781(7) 0.0651(5) 0.108(5) Uani 1 1 d D U . . .
C149 C 0.2017(3) 0.8527(8) 0.0430(6) 0.102(5) Uani 1 1 d D U . . .
C150 C 0.2194(3) 0.8197(9) 0.0162(8) 0.145(8) Uani 1 1 d D U . . .
H15A H 0.2134 0.7869 -0.0079 0.218 Uiso 1 1 calc R U . . .
H15B H 0.2289 0.7978 0.0419 0.218 Uiso 1 1 calc R U . . .
H15C H 0.2280 0.8521 -0.0034 0.218 Uiso 1 1 calc R U . . .
N10 N 0.2281(3) 0.6548(9) 0.0210(7) 0.161(7) Uani 1 1 d D U . . .
C151 C 0.2287(5) 0.6529(15) 0.0665(8) 0.207(12) Uani 1 1 d D U . . .
C152 C 0.2284(5) 0.6429(11) 0.1225(8) 0.221(12) Uani 1 1 d D U . . .
H15D H 0.2230 0.5986 0.1302 0.332 Uiso 1 1 calc R U . . .
H15E H 0.2188 0.6757 0.1388 0.332 Uiso 1 1 calc R U . . .
H15F H 0.2433 0.6478 0.1363 0.332 Uiso 1 1 calc R U . . .
N11 N 0.2092(2) 0.6585(10) 0.2391(6) 0.148(7) Uani 1 1 d D U . . .
C153 C 0.1908(2) 0.6525(11) 0.2305(6) 0.119(6) Uani 1 1 d D U . . .
C154 C 0.1687(2) 0.6329(10) 0.2209(6) 0.117(6) Uani 1 1 d D U . . .
H15G H 0.1685 0.5901 0.2032 0.175 Uiso 1 1 calc R U . . .
H15H H 0.1614 0.6657 0.1987 0.175 Uiso 1 1 calc R U . . .
H15I H 0.1609 0.6294 0.2542 0.175 Uiso 1 1 calc R U . . .
N12 N 0.0214(4) 0.7842(13) 0.4642(9) 0.202(10) Uani 1 1 d D U . . .
C155 C 0.0249(5) 0.8292(15) 0.4916(13) 0.212(14) Uani 1 1 d D U . . .
C156 C 0.0259(4) 0.8887(13) 0.5213(11) 0.207(12) Uani 1 1 d D U . . .
H15J H 0.0389 0.8883 0.5436 0.310 Uiso 1 1 calc R U . . .
H15K H 0.0265 0.9265 0.4976 0.310 Uiso 1 1 calc R U . . .
H15L H 0.0128 0.8922 0.5432 0.310 Uiso 1 1 calc R U . . .
N13 N 0.0265(4) 0.4252(12) 0.2899(9) 0.141(12) Uani 0.601(18) 1 d D U P E 1
C157 C 0.0321(4) 0.4762(11) 0.2742(11) 0.087(8) Uiso 0.601(18) 1 d D U P E 1
C158 C 0.0445(2) 0.5287(8) 0.2520(5) 0.089(4) Uani 1 1 d D U . . .
H15M H 0.0374 0.5708 0.2602 0.133 Uiso 0.601(18) 1 calc R U P E 1
H15N H 0.0451 0.5232 0.2140 0.133 Uiso 0.601(18) 1 calc R U P E 1
H15O H 0.0593 0.5284 0.2665 0.133 Uiso 0.601(18) 1 calc R U P E 1
H15P H 0.0417 0.5354 0.2146 0.133 Uiso 0.399(18) 1 calc R U P E 2
H15Q H 0.0530 0.4884 0.2570 0.133 Uiso 0.399(18) 1 calc R U P E 2
H15R H 0.0526 0.5664 0.2659 0.133 Uiso 0.399(18) 1 calc R U P E 2
N13X N 0.0095(5) 0.506(2) 0.3014(12) 0.135(14) Uani 0.399(18) 1 d D U P E 2
C15Z C 0.0245(4) 0.5230(19) 0.2784(12) 0.075(8) Uani 0.399(18) 1 d D U P E 2
N14 N 0.0806(3) 0.4502(9) 0.5660(7) 0.120(8) Uani 0.745(16) 1 d D U P F 1
C159 C 0.0899(3) 0.4835(8) 0.5370(6) 0.065(5) Uani 0.745(16) 1 d D U P F 1
C160 C 0.1007(2) 0.5255(6) 0.5013(4) 0.065(3) Uani 1 1 d D U . . .
H16G H 0.0911 0.5338 0.4712 0.098 Uiso 0.745(16) 1 calc R U P F 1
H16H H 0.1142 0.5046 0.4894 0.098 Uiso 0.745(16) 1 calc R U P F 1
H16I H 0.1041 0.5673 0.5185 0.098 Uiso 0.745(16) 1 calc R U P F 1
H16J H 0.1010 0.5018 0.4679 0.098 Uiso 0.255(16) 1 calc R U P F 2
H16K H 0.1102 0.5642 0.4993 0.098 Uiso 0.255(16) 1 calc R U P F 2
H16L H 0.0856 0.5396 0.5086 0.098 Uiso 0.255(16) 1 calc R U P F 2
N14Y N 0.1191(7) 0.453(2) 0.5693(16) 0.105(18) Uani 0.255(16) 1 d D U P F 2
C15Y C 0.1081(8) 0.483(2) 0.5419(15) 0.067(10) Uani 0.255(16) 1 d D U P F 2
N15 N 0.1886(3) 0.4885(7) 0.6387(6) 0.106(6) Uani 0.862(14) 1 d D U P G 1
C161 C 0.1896(3) 0.5447(7) 0.6358(6) 0.084(5) Uani 0.862(14) 1 d D U P G 1
C162 C 0.1878(3) 0.6146(6) 0.6289(5) 0.100(5) Uani 1 1 d D U . . .
H16A H 0.2011 0.6359 0.6424 0.150 Uiso 0.862(14) 1 calc R U P G 1
H16B H 0.1862 0.6246 0.5917 0.150 Uiso 0.862(14) 1 calc R U P G 1
H16C H 0.1750 0.6309 0.6480 0.150 Uiso 0.862(14) 1 calc R U P G 1
H16D H 0.1818 0.6376 0.6593 0.150 Uiso 0.138(14) 1 calc R U P G 2
H16E H 0.1815 0.5704 0.6267 0.150 Uiso 0.138(14) 1 calc R U P G 2
H16F H 0.1843 0.6393 0.5971 0.150 Uiso 0.138(14) 1 calc R U P G 2
N15X N 0.2295(6) 0.600(6) 0.640(5) 0.151(19) Uani 0.138(14) 1 d D U P G 2
C16X C 0.2111(5) 0.609(5) 0.634(4) 0.102(13) Uani 0.138(14) 1 d D U P G 2
N16 N 0.0544(7) 0.231(2) 0.2034(17) 0.249(19) Uani 0.672(10) 1 d D U P D 2
C163 C 0.0415(8) 0.254(3) 0.2313(19) 0.28(2) Uani 0.672(10) 1 d D U P D 2
C164 C 0.0226(7) 0.280(3) 0.2571(17) 0.29(2) Uani 0.672(10) 1 d D U P D 2
H16M H 0.0265 0.2932 0.2927 0.442 Uiso 0.672(10) 1 calc R U P D 2
H16N H 0.0171 0.3181 0.2376 0.442 Uiso 0.672(10) 1 calc R U P D 2
H16O H 0.0111 0.2461 0.2586 0.442 Uiso 0.672(10) 1 calc R U P D 2

loop_
_atom_site_aniso_label
_atom_site_aniso_U_11
_atom_site_aniso_U_22
_atom_site_aniso_U_33
_atom_site_aniso_U_23
_atom_site_aniso_U_13
_atom_site_aniso_U_12
V1 0.0382(10) 0.0440(11) 0.0241(9) 0.0011(8) -0.0003(7) -0.0047(9)
V2 0.0405(11) 0.0591(13) 0.0275(9) 0.0020(9) -0.0010(8) -0.0086(9)
O13 0.035(4) 0.053(5) 0.032(4) 0.002(3) 0.002(3) 0.001(3)
O14 0.052(5) 0.065(5) 0.023(4) -0.004(4) -0.005(3) -0.003(4)
O1 0.043(4) 0.048(5) 0.040(4) 0.004(4) -0.008(3) -0.012(4)
O2 0.032(4) 0.052(5) 0.032(4) -0.004(3) 0.000(3) -0.003(4)
O3 0.043(4) 0.055(5) 0.042(4) 0.008(4) -0.001(3) -0.003(4)
O4 0.053(5) 0.058(5) 0.033(4) 0.005(4) -0.007(3) -0.012(4)
O5 0.065(5) 0.074(6) 0.032(4) -0.013(4) 0.009(4) -0.006(5)
O6 0.050(5) 0.048(5) 0.040(4) 0.009(4) 0.011(4) 0.015(4)
C1 0.036(6) 0.046(7) 0.044(7) 0.010(6) -0.003(5) -0.011(5)
C2 0.052(7) 0.050(8) 0.027(6) 0.022(5) 0.003(5) 0.002(6)
C3 0.067(9) 0.068(10) 0.058(8) 0.022(7) 0.016(7) 0.004(7)
C4 0.096(11) 0.054(9) 0.070(9) 0.033(7) 0.027(8) -0.006(8)
C5 0.081(9) 0.042(8) 0.056(8) 0.010(6) 0.005(7) -0.011(7)
C6 0.048(7) 0.059(8) 0.035(6) -0.010(6) 0.006(5) -0.014(6)
C7 0.117(9) 0.082(8) 0.092(7) 0.030(7) 0.023(7) -0.011(7)
C8 0.108(15) 0.081(11) 0.101(13) 0.025(9) 0.011(12) -0.012(11)
C9 0.114(10) 0.062(14) 0.093(14) 0.043(11) 0.012(9) -0.011(8)
C10 0.103(14) 0.057(13) 0.091(9) 0.042(8) 0.020(9) -0.020(12)
C8X 0.116(11) 0.053(15) 0.079(15) 0.042(12) 0.029(9) -0.024(9)
C9X 0.118(15) 0.087(16) 0.095(15) 0.025(13) 0.025(13) -0.014(13)
C10X 0.105(14) 0.082(15) 0.090(9) 0.031(9) 0.018(10) -0.015(12)
C11 0.055(7) 0.032(6) 0.047(7) -0.003(5) -0.012(6) -0.016(5)
C12 0.041(7) 0.059(8) 0.019(5) 0.015(5) 0.015(5) 0.010(6)
C13 0.059(8) 0.046(7) 0.026(6) -0.005(5) 0.001(5) 0.006(6)
C14 0.061(9) 0.084(11) 0.041(7) 0.001(7) 0.010(6) -0.008(8)
C15 0.108(12) 0.043(8) 0.064(9) -0.001(7) 0.009(8) 0.021(8)
C16 0.057(8) 0.051(8) 0.073(9) 0.007(7) -0.005(7) 0.029(7)
C17 0.059(8) 0.054(8) 0.049(7) -0.007(6) 0.002(6) -0.011(7)
C18 0.080(11) 0.059(10) 0.128(14) -0.015(10) -0.011(10) 0.015(8)
C19 0.091(11) 0.070(11) 0.132(14) -0.019(10) 0.020(10) 0.010(9)
C20 0.084(11) 0.071(11) 0.163(17) -0.038(11) 0.038(12) 0.000(9)
C21 0.148(18) 0.135(18) 0.16(2) -0.031(15) -0.035(15) 0.070(15)
C22 0.042(7) 0.059(8) 0.070(8) 0.004(7) -0.019(6) 0.012(6)
C23 0.040(7) 0.057(8) 0.050(7) 0.013(7) -0.002(6) 0.001(6)
C24 0.051(7) 0.038(8) 0.076(9) 0.001(7) 0.008(7) -0.019(6)
C25 0.046(7) 0.074(10) 0.074(9) -0.002(8) 0.003(7) -0.012(7)
C26 0.051(8) 0.080(11) 0.074(9) 0.024(8) -0.004(7) -0.006(7)
C27 0.048(8) 0.083(11) 0.077(10) 0.022(9) -0.015(7) 0.008(8)
C28 0.035(7) 0.066(9) 0.067(8) -0.002(7) -0.010(6) -0.014(6)
C29 0.070(7) 0.090(9) 0.074(7) 0.031(7) -0.002(6) 0.015(6)
C30 0.075(13) 0.081(12) 0.082(13) 0.034(10) -0.005(10) 0.023(10)
C31 0.075(14) 0.093(17) 0.081(10) 0.031(10) 0.004(9) 0.018(12)
C32 0.075(9) 0.10(2) 0.091(18) 0.019(14) 0.000(8) 0.023(8)
C30X 0.082(12) 0.12(2) 0.10(2) 0.030(16) 0.000(11) -0.002(13)
C31X 0.085(17) 0.08(2) 0.082(10) 0.030(10) -0.005(10) 0.020(14)
C32X 0.070(12) 0.09(2) 0.069(15) 0.024(13) -0.015(11) 0.015(12)
C33 0.129(13) 0.049(8) 0.023(6) 0.003(6) 0.000(7) -0.012(8)
C34 0.065(9) 0.065(9) 0.030(6) -0.007(6) -0.004(6) -0.020(7)
C35 0.080(10) 0.031(7) 0.062(9) 0.005(6) -0.009(7) 0.000(6)
C36 0.119(13) 0.060(9) 0.027(6) 0.007(6) -0.001(7) -0.032(8)
C37 0.055(9) 0.074(10) 0.092(11) 0.014(9) -0.016(8) -0.015(8)
C38 0.079(10) 0.107(13) 0.055(9) 0.013(9) -0.007(8) -0.010(9)
C39 0.046(8) 0.091(11) 0.061(8) 0.028(8) -0.035(7) -0.022(7)
C40 0.095(8) 0.099(9) 0.057(7) 0.012(6) -0.035(6) -0.022(7)
C41 0.081(8) 0.082(9) 0.050(6) 0.004(6) -0.027(6) -0.004(7)
C42 0.093(8) 0.140(12) 0.075(9) 0.002(9) -0.036(7) -0.017(8)
C43 0.166(13) 0.102(8) 0.076(10) 0.006(7) -0.065(9) -0.020(8)
C44 0.059(8) 0.090(11) 0.061(9) 0.017(8) -0.006(7) -0.002(8)
C45 0.054(7) 0.062(9) 0.030(6) 0.006(6) 0.008(5) 0.023(6)
C46 0.090(10) 0.057(9) 0.031(6) -0.005(6) -0.003(6) 0.025(7)
C47 0.093(10) 0.069(9) 0.037(7) -0.003(7) -0.003(7) 0.044(8)
C48 0.070(9) 0.096(12) 0.043(8) 0.001(8) 0.002(7) 0.022(9)
C49 0.047(7) 0.084(10) 0.038(7) 0.019(7) 0.005(6) 0.018(7)
C50 0.042(7) 0.060(8) 0.041(7) 0.001(6) 0.002(6) 0.009(6)
C51 0.073(10) 0.135(15) 0.053(8) 0.012(10) 0.017(7) 0.033(10)
C52 0.095(11) 0.117(13) 0.049(8) -0.002(8) 0.019(8) 0.015(10)
C53 0.117(13) 0.107(13) 0.043(8) 0.002(8) 0.021(8) 0.017(10)
C54 0.104(12) 0.118(14) 0.081(11) -0.043(10) -0.008(9) 0.033(11)
C55 0.033(6) 0.087(10) 0.041(6) 0.028(7) 0.012(5) 0.013(6)
C56 0.030(6) 0.065(8) 0.044(7) 0.019(6) 0.011(6) 0.007(5)
C57 0.043(7) 0.055(8) 0.049(7) 0.018(6) 0.010(6) 0.015(6)
C58 0.055(8) 0.074(9) 0.042(7) 0.017(6) 0.010(6) 0.017(7)
C59 0.038(7) 0.091(10) 0.041(7) 0.018(7) 0.014(6) 0.014(6)
C60 0.037(7) 0.052(8) 0.051(7) 0.008(6) 0.003(5) 0.007(5)
C61 0.036(7) 0.055(8) 0.052(7) 0.009(6) 0.012(6) 0.007(6)
C62 0.036(7) 0.117(12) 0.063(8) 0.029(9) 0.010(6) 0.022(8)
C63 0.076(10) 0.157(17) 0.091(11) 0.026(11) 0.051(9) 0.055(11)
C64 0.058(8) 0.084(10) 0.098(11) 0.056(9) 0.021(8) 0.007(7)
C65 0.053(9) 0.20(2) 0.080(11) 0.055(12) 0.011(8) -0.033(11)
C66 0.038(6) 0.049(7) 0.049(7) 0.013(6) -0.004(5) -0.006(5)
O8 0.045(4) 0.042(4) 0.027(4) 0.003(3) 0.003(3) -0.008(3)
O7 0.030(4) 0.042(4) 0.027(3) -0.001(3) -0.006(3) -0.006(3)
O9 0.034(4) 0.044(5) 0.051(5) -0.009(4) -0.008(3) 0.004(4)
O10 0.046(4) 0.044(5) 0.034(4) -0.009(3) -0.011(3) 0.005(4)
O11 0.028(4) 0.072(6) 0.034(4) 0.013(4) -0.004(3) 0.006(4)
O12 0.034(4) 0.060(5) 0.026(4) -0.001(3) 0.000(3) -0.008(3)
C78 0.029(6) 0.044(7) 0.031(6) -0.006(5) 0.012(5) -0.009(5)
C68 0.027(5) 0.052(7) 0.018(5) 0.007(5) 0.006(4) 0.001(5)
C69 0.041(6) 0.046(7) 0.035(6) 0.010(5) 0.002(5) -0.010(5)
C70 0.057(7) 0.030(6) 0.033(6) 0.011(5) 0.007(5) -0.012(5)
C71 0.040(6) 0.061(8) 0.031(6) 0.003(6) 0.000(5) -0.002(6)
C72 0.046(7) 0.043(7) 0.030(6) -0.013(5) 0.002(5) -0.014(5)
C73 0.048(7) 0.058(8) 0.036(6) 0.005(6) -0.011(5) -0.019(6)
C74 0.093(11) 0.085(11) 0.068(9) 0.046(8) -0.018(8) -0.037(9)
C75 0.094(11) 0.077(10) 0.071(9) 0.028(8) 0.018(8) 0.009(9)
C76 0.097(10) 0.094(11) 0.033(7) 0.022(7) 0.009(7) -0.020(9)
C77 0.051(7) 0.052(7) 0.015(5) -0.003(5) -0.004(5) -0.007(6)
C67 0.032(6) 0.033(6) 0.033(6) 0.009(5) -0.001(5) -0.009(5)
C79 0.033(6) 0.021(5) 0.033(6) 0.011(4) 0.007(5) -0.008(4)
C80 0.051(7) 0.050(7) 0.030(6) 0.004(5) -0.005(5) -0.030(6)
C81 0.050(7) 0.028(6) 0.034(6) 0.023(5) -0.008(5) -0.014(5)
C82 0.040(6) 0.027(6) 0.033(6) 0.020(5) 0.002(5) 0.004(5)
C83 0.038(6) 0.025(6) 0.034(6) 0.013(5) -0.016(5) 0.002(5)
C84 0.042(7) 0.058(8) 0.049(7) 0.009(6) -0.016(5) -0.004(6)
C85 0.064(8) 0.094(10) 0.035(7) -0.007(7) -0.002(6) -0.003(7)
C86 0.114(12) 0.046(9) 0.122(13) 0.002(8) -0.079(10) -0.031(8)
C87 0.046(7) 0.093(10) 0.038(6) 0.013(7) -0.013(5) -0.029(7)
C88 0.034(6) 0.050(7) 0.017(5) 0.001(5) -0.007(4) -0.006(5)
C89 0.035(6) 0.054(8) 0.030(6) 0.012(5) 0.001(5) -0.010(6)
C90 0.045(7) 0.034(6) 0.021(5) -0.004(4) 0.003(5) -0.003(5)
C91 0.032(6) 0.056(8) 0.031(6) -0.009(5) -0.005(5) -0.012(5)
C92 0.033(6) 0.038(7) 0.033(6) -0.001(5) -0.003(5) -0.010(5)
C93 0.058(8) 0.038(7) 0.023(5) 0.000(5) 0.001(5) -0.004(6)
C94 0.038(6) 0.037(7) 0.025(5) 0.005(5) -0.002(5) -0.006(5)
C95 0.034(6) 0.046(7) 0.072(8) -0.003(6) 0.004(6) 0.004(5)
C96 0.058(9) 0.113(13) 0.092(11) 0.049(10) -0.014(8) 0.009(8)
C97 0.035(7) 0.067(9) 0.079(9) 0.001(7) -0.017(6) -0.002(6)
C98 0.047(8) 0.054(9) 0.145(14) -0.019(9) 0.020(8) -0.010(7)
C99 0.036(6) 0.047(7) 0.036(6) -0.011(5) 0.000(5) -0.007(5)
C100 0.033(6) 0.040(7) 0.039(6) -0.022(5) 0.004(5) -0.002(5)
C101 0.022(5) 0.032(6) 0.047(6) -0.006(5) -0.008(5) -0.003(5)
C102 0.031(6) 0.050(7) 0.053(7) 0.013(6) -0.002(5) -0.001(5)
C103 0.029(6) 0.048(7) 0.050(7) -0.018(6) 0.001(5) -0.003(5)
C104 0.027(6) 0.048(7) 0.041(6) -0.004(5) -0.008(5) -0.011(5)
C105 0.023(5) 0.053(7) 0.031(6) -0.002(5) 0.005(5) -0.008(5)
C106 0.047(7) 0.060(8) 0.057(8) -0.004(6) 0.013(6) 0.014(6)
C107 0.064(9) 0.068(9) 0.082(10) -0.024(8) -0.009(7) 0.012(7)
C108 0.070(9) 0.087(11) 0.080(10) -0.016(8) 0.035(8) 0.021(8)
C109 0.059(8) 0.046(8) 0.131(13) -0.022(8) -0.017(8) 0.005(7)
C110 0.041(6) 0.054(7) 0.021(5) -0.008(5) 0.002(5) -0.003(5)
C111 0.035(6) 0.055(8) 0.024(5) -0.007(5) -0.002(5) 0.007(6)
C112 0.041(6) 0.046(7) 0.016(5) -0.001(5) 0.005(4) -0.006(5)
C113 0.034(6) 0.060(8) 0.022(5) 0.005(5) -0.003(5) -0.005(5)
C114 0.039(6) 0.058(8) 0.023(5) -0.006(5) -0.012(5) 0.002(6)
C115 0.025(6) 0.059(8) 0.036(6) -0.003(6) -0.001(5) -0.013(5)
C116 0.039(6) 0.033(6) 0.028(5) -0.002(5) -0.013(5) -0.001(5)
C117 0.052(5) 0.036(6) 0.052(5) 0.000(4) 0.003(4) -0.005(4)
C118 0.056(7) 0.026(8) 0.068(11) 0.004(8) 0.012(6) -0.014(6)
C119 0.066(10) 0.065(12) 0.062(8) -0.001(8) 0.000(7) -0.019(8)
C120 0.058(10) 0.067(13) 0.053(7) 0.009(7) 0.006(6) 0.007(9)
C11X 0.058(9) 0.030(17) 0.055(15) -0.002(12) 0.002(8) -0.006(8)
C11Y 0.073(17) 0.061(18) 0.072(11) -0.017(12) 0.013(10) -0.015(14)
C11Z 0.065(12) 0.014(15) 0.069(12) 0.001(10) -0.005(9) -0.007(10)
C121 0.030(6) 0.049(7) 0.042(6) -0.002(5) -0.003(5) 0.008(5)
C122 0.030(6) 0.045(7) 0.038(6) 0.006(5) 0.003(5) 0.001(5)
C123 0.032(6) 0.063(8) 0.023(5) -0.001(5) -0.002(5) 0.001(5)
C124 0.027(6) 0.055(7) 0.039(6) 0.006(5) -0.002(5) -0.006(5)
C125 0.032(6) 0.077(9) 0.039(7) 0.005(6) 0.008(5) -0.004(6)
C126 0.036(6) 0.059(8) 0.035(6) -0.002(5) -0.001(5) 0.003(6)
C127 0.031(6) 0.061(8) 0.026(5) 0.000(5) -0.006(5) -0.007(5)
C128 0.031(6) 0.085(9) 0.037(6) -0.009(6) 0.004(5) 0.006(6)
C129 0.031(6) 0.096(10) 0.036(6) -0.005(6) 0.002(5) -0.022(6)
C130 0.054(8) 0.108(11) 0.036(7) 0.006(7) 0.015(6) -0.040(7)
C131 0.055(8) 0.079(10) 0.076(9) -0.012(8) 0.026(7) -0.012(7)
C132 0.051(7) 0.065(8) 0.030(6) 0.009(6) -0.007(5) 0.001(6)
Li1 0.048(11) 0.093(16) 0.026(9) -0.005(10) -0.009(8) -0.012(11)
N1 0.054(7) 0.065(7) 0.052(6) 0.001(6) 0.002(5) 0.005(6)
C133 0.044(8) 0.068(9) 0.036(6) 0.005(6) 0.000(6) -0.023(7)
C134 0.044(7) 0.084(10) 0.042(7) -0.007(7) 0.004(6) 0.008(7)
Li2 0.059(6) 0.094(8) 0.057(6) -0.003(6) 0.004(5) 0.000(5)
N2 0.19(4) 0.22(4) 0.19(4) 0.08(3) 0.04(3) 0.06(3)
C135 0.14(4) 0.21(4) 0.17(4) 0.08(3) 0.03(3) 0.04(3)
C136 0.09(3) 0.17(4) 0.16(4) 0.08(3) 0.01(3) 0.00(3)
N2X 0.055(7) 0.087(8) 0.085(10) 0.011(8) 0.001(7) -0.005(6)
C5X 0.060(10) 0.100(14) 0.121(15) 0.042(12) -0.017(9) -0.024(9)
C6X 0.083(14) 0.21(3) 0.16(2) 0.08(2) -0.019(14) 0.011(18)
N3 0.080(7) 0.105(8) 0.053(4) -0.010(5) 0.009(4) 0.006(6)
C137 0.065(8) 0.112(11) 0.053(5) -0.010(6) 0.008(5) 0.020(8)
C138 0.068(9) 0.129(12) 0.049(5) -0.008(6) 0.006(6) 0.032(8)
N4 0.069(6) 0.095(7) 0.050(6) 0.017(5) -0.012(5) -0.006(5)
C139 0.067(8) 0.094(8) 0.066(8) 0.024(7) -0.016(7) -0.003(6)
C140 0.095(10) 0.121(11) 0.082(10) 0.050(9) -0.037(8) -0.030(8)
N5 0.059(5) 0.068(6) 0.041(5) 0.006(5) -0.002(4) 0.005(4)
C141 0.051(5) 0.053(7) 0.044(6) 0.009(5) -0.002(4) 0.012(5)
C142 0.046(6) 0.076(9) 0.039(6) 0.007(6) -0.004(4) 0.009(5)
N6 0.063(13) 0.095(8) 0.089(15) 0.002(8) 0.025(11) 0.002(8)
C143 0.08(2) 0.092(12) 0.12(3) 0.014(13) 0.062(19) 0.002(12)
C144 0.12(3) 0.109(17) 0.10(3) 0.018(19) 0.06(3) 0.028(19)
N7 0.21(3) 0.19(3) 0.127(16) 0.004(17) 0.057(19) 0.02(2)
C145 0.18(3) 0.16(3) 0.121(16) -0.005(17) 0.073(18) 0.04(2)
C146 0.19(3) 0.14(2) 0.124(16) -0.002(17) 0.055(18) -0.01(2)
N8 0.093(13) 0.32(2) 0.129(15) 0.035(14) 0.003(10) 0.035(13)
C147 0.094(15) 0.29(2) 0.069(12) -0.013(12) 0.012(10) 0.050(13)
C148 0.16(2) 0.37(3) 0.108(16) 0.033(17) 0.027(14) 0.107(19)
N9 0.133(11) 0.092(10) 0.099(10) 0.007(8) 0.030(8) 0.019(8)
C149 0.130(12) 0.097(12) 0.080(11) 0.010(9) 0.022(9) 0.026(9)
C150 0.152(14) 0.131(16) 0.153(17) -0.016(13) 0.057(12) 0.025(12)
N10 0.163(15) 0.143(15) 0.176(15) -0.021(14) 0.082(15) 0.037(12)
C151 0.23(2) 0.22(2) 0.172(15) -0.024(15) 0.090(16) 0.11(2)
C152 0.36(3) 0.132(19) 0.166(15) -0.049(14) 0.087(17) 0.03(2)
N11 0.106(9) 0.25(2) 0.083(10) 0.008(12) -0.018(8) -0.006(11)
C153 0.099(9) 0.206(19) 0.051(9) 0.000(11) -0.013(8) 0.009(11)
C154 0.093(8) 0.195(18) 0.062(10) -0.020(11) -0.013(8) 0.021(11)
N12 0.18(2) 0.26(3) 0.16(2) 0.018(17) -0.008(16) -0.036(19)
C155 0.14(2) 0.29(3) 0.21(3) -0.012(18) 0.00(2) -0.04(2)
C156 0.116(17) 0.28(3) 0.22(3) -0.02(2) -0.001(18) -0.04(2)
N13 0.11(2) 0.24(3) 0.072(15) 0.021(18) -0.034(14) -0.07(2)
C158 0.102(9) 0.106(11) 0.058(8) -0.002(8) -0.011(7) -0.008(8)
N13X 0.114(14) 0.21(3) 0.077(18) 0.00(2) -0.002(13) -0.048(17)
C15Z 0.090(10) 0.073(12) 0.061(11) 0.001(8) -0.013(7) 0.001(8)
N14 0.137(15) 0.128(14) 0.097(12) 0.028(10) 0.026(11) -0.035(12)
C159 0.077(12) 0.065(10) 0.052(9) -0.004(7) 0.005(8) -0.005(8)
C160 0.072(8) 0.071(9) 0.052(7) 0.002(6) -0.003(6) -0.009(6)
N14Y 0.11(3) 0.14(3) 0.07(2) 0.03(2) 0.00(2) 0.03(3)
C15Y 0.07(2) 0.079(18) 0.053(14) 0.007(13) 0.004(14) -0.006(16)
N15 0.161(15) 0.070(7) 0.089(11) 0.004(7) 0.042(10) 0.009(9)
C161 0.139(14) 0.069(7) 0.044(9) 0.000(7) 0.026(9) 0.005(8)
C162 0.168(14) 0.072(7) 0.061(9) 0.005(7) 0.020(9) -0.001(8)
N15X 0.169(15) 0.14(3) 0.14(3) -0.01(2) 0.010(12) 0.009(12)
C16X 0.167(14) 0.07(3) 0.06(3) -0.01(3) 0.019(12) 0.000(11)
N16 0.27(2) 0.25(2) 0.23(2) 0.034(18) -0.003(17) 0.013(18)
C163 0.28(3) 0.38(5) 0.19(3) 0.03(3) -0.04(2) 0.08(3)
C164 0.28(3) 0.43(6) 0.18(3) -0.01(4) -0.05(3) 0.07(3)

loop_
_atom_type_symbol
_atom_type_description
_atom_type_scat_dispersion_real
_atom_type_scat_dispersion_imag
_atom_type_scat_source
C C 0.0033 0.0016 'International Tables Vol C Tables 4.2.6.8 and 6.1.1.4'
H H 0.0000 0.0000 'International Tables Vol C Tables 4.2.6.8 and 6.1.1.4'
N N 0.0061 0.0033 'International Tables Vol C Tables 4.2.6.8 and 6.1.1.4'
O O 0.0106 0.0060 'International Tables Vol C Tables 4.2.6.8 and 6.1.1.4'
V V 0.3005 0.5294 'International Tables Vol C Tables 4.2.6.8 and 6.1.1.4'
Li Li -0.0003 0.0001 'International Tables Vol C Tables 4.2.6.8 and 6.1.1.4'

loop_
_geom_angle_atom_site_label_1
_geom_angle_atom_site_label_2
_geom_angle_atom_site_label_3
_geom_angle
O13 V1 O2 98.9(3)
O13 V1 O1 112.4(3)
O2 V1 O1 90.6(3)
O13 V1 O8 116.6(3)
O2 V1 O8 87.9(3)
O1 V1 O8 130.6(3)
O13 V1 O7 92.3(3)
O2 V1 O7 168.8(3)
O1 V1 O7 85.0(3)
O8 V1 O7 87.1(3)
O14 V2 O12 100.8(3)
O14 V2 O11 113.1(3)
O12 V2 O11 89.3(3)
O14 V2 O3 113.8(4)
O12 V2 O3 87.1(3)
O11 V2 O3 132.8(3)
O14 V2 O4 93.7(3)
O12 V2 O4 165.5(3)
O11 V2 O4 84.1(3)
O3 V2 O4 88.0(3)
V1 O13 Li1 143.7(8)
V2 O14 Li1 170.1(8)
C1 O1 V1 127.1(6)
C12 O2 V1 144.0(6)
C23 O3 V2 127.2(6)
C34 O4 V2 134.1(6)
C56 O6 Li1 130.8(8)
O1 C1 C6 121.7(9)
O1 C1 C2 117.1(10)
C6 C1 C2 121.2(10)
C3 C2 C1 116.4(11)
C3 C2 C66 122.6(10)
C1 C2 C66 121.0(9)
C2 C3 C4 123.6(11)
C5 C4 C3 117.3(11)
C5 C4 C7 121.5(13)
C3 C4 C7 121.1(12)
C4 C5 C6 121.5(12)
C1 C6 C5 119.3(10)
C1 C6 C11 120.1(10)
C5 C6 C11 120.6(11)
C4 C7 C10 114.9(14)
C4 C7 C8 114.7(14)
C10 C7 C8 113.1(17)
C4 C7 C9X 117.1(17)
C4 C7 C10X 115.9(18)
C9X C7 C10X 113.0(18)
C4 C7 C8X 104.5(14)
C9X C7 C8X 104.9(16)
C10X C7 C8X 98.5(19)
C4 C7 C9 107.1(13)
C10 C7 C9 103.9(13)
C8 C7 C9 101.5(14)
C13 C11 C6 111.5(9)
C13 C12 O2 119.9(9)
C13 C12 C17 123.1(10)
O2 C12 C17 117.0(10)
C12 C13 C14 117.1(11)
C12 C13 C11 121.8(10)
C14 C13 C11 121.1(11)
C15 C14 C13 123.4(12)
C14 C15 C16 117.3(12)
C14 C15 C18 124.4(14)
C16 C15 C18 118.3(14)
C15 C16 C17 121.7(12)
C12 C17 C16 117.4(11)
C12 C17 C22 119.7(11)
C16 C17 C22 122.8(11)
C21 C18 C15 111.7(14)
C21 C18 C19 106.0(15)
C15 C18 C19 111.4(13)
C21 C18 C20 111.0(15)
C15 C18 C20 107.7(13)
C19 C18 C20 109.1(13)
C24 C22 C17 119.5(10)
C24 C23 O3 120.9(10)
C24 C23 C28 120.5(11)
O3 C23 C28 118.6(11)
C23 C24 C25 117.8(12)
C23 C24 C22 117.2(11)
C25 C24 C22 125.0(11)
C24 C25 C26 124.8(13)
C27 C26 C25 114.8(12)
C27 C26 C29 122.6(12)
C25 C26 C29 122.5(14)
C28 C27 C26 122.5(12)
C27 C28 C23 119.4(12)
C27 C28 C44 120.5(11)
C23 C28 C44 120.0(12)
C26 C29 C31 107.5(14)
C26 C29 C32X 111.8(16)
C26 C29 C32 109.5(14)
C31 C29 C32 109.9(15)
C26 C29 C30X 114.4(17)
C32X C29 C30X 113(2)
C26 C29 C30 113.3(13)
C31 C29 C30 106.5(14)
C32 C29 C30 110.0(17)
C26 C29 C31X 111.2(17)
C32X C29 C31X 102.9(15)
C30X C29 C31X 102.5(16)
C35 C33 C46 118.1(10)
C35 C34 O4 118.7(11)
C35 C34 C39 122.0(11)
O4 C34 C39 119.3(11)
C34 C35 C36 118.6(12)
C34 C35 C33 121.4(11)
C36 C35 C33 119.9(12)
C37 C36 C35 118.4(13)
C38 C37 C36 120.6(13)
C38 C37 C40 124.5(13)
C36 C37 C40 114.9(14)
C37 C38 C39 122.1(15)
C38 C39 C34 118.0(14)
C38 C39 C44 117.6(12)
C34 C39 C44 124.4(11)
C43 C40 C41 113.3(14)
C43 C40 C37 114.1(13)
C41 C40 C37 107.1(11)
C43 C40 C42 105.0(13)
C41 C40 C42 107.5(12)
C37 C40 C42 109.5(12)
C39 C44 C28 117.6(11)
C50 C45 O5 117.1(11)
C50 C45 C46 121.4(10)
O5 C45 C46 121.5(10)
C47 C46 C45 116.3(12)
C47 C46 C33 121.7(12)
C45 C46 C33 121.7(10)
C48 C47 C46 123.9(14)
C47 C48 C49 119.0(12)
C47 C48 C51 121.9(14)
C49 C48 C51 119.1(14)
C48 C49 C50 119.5(12)
C45 C50 C49 119.7(12)
C45 C50 C55 119.9(10)
C49 C50 C55 120.3(11)
C53 C51 C52 114.2(13)
C53 C51 C48 109.8(12)
C52 C51 C48 106.6(11)
C53 C51 C54 108.1(13)
C52 C51 C54 106.4(13)
C48 C51 C54 111.7(13)
C50 C55 C57 117.2(10)
C61 C56 O6 117.7(9)
C61 C56 C57 121.4(10)
O6 C56 C57 120.8(10)
C58 C57 C56 117.2(10)
C58 C57 C55 118.3(10)
C56 C57 C55 124.3(9)
C57 C58 C59 124.0(10)
C58 C59 C60 115.5(10)
C58 C59 C62 119.5(10)
C60 C59 C62 125.0(11)
C61 C60 C59 123.0(11)
C56 C61 C60 118.7(10)
C56 C61 C66 122.2(9)
C60 C61 C66 118.3(10)
C65 C62 C59 111.6(11)
C65 C62 C64 110.8(13)
C59 C62 C64 111.6(10)
C65 C62 C63 106.6(12)
C59 C62 C63 108.8(12)
C64 C62 C63 107.1(11)
C2 C66 C61 112.7(9)
C78 O8 V1 125.1(6)
C67 O7 V1 133.5(6)
C111 O11 V2 129.8(6)
C122 O12 V2 140.8(6)
C68 C78 O8 120.2(9)
C68 C78 C72 120.6(9)
O8 C78 C72 119.1(9)
C69 C68 C78 120.1(9)
C69 C68 C132 123.7(9)
C78 C68 C132 116.2(9)
C68 C69 C70 121.7(10)
C69 C70 C71 118.1(9)
C69 C70 C73 122.9(9)
C71 C70 C73 119.0(9)
C72 C71 C70 121.8(9)
C71 C72 C78 117.7(9)
C71 C72 C77 121.8(9)
C78 C72 C77 120.5(9)
C74 C73 C75 110.8(11)
C74 C73 C76 106.0(10)
C75 C73 C76 109.4(10)
C74 C73 C70 112.2(9)
C75 C73 C70 108.5(9)
C76 C73 C70 110.0(9)
C79 C77 C72 116.1(8)
O7 C67 C83 118.6(8)
O7 C67 C79 120.8(8)
C83 C67 C79 120.4(9)
C80 C79 C67 118.6(9)
C80 C79 C77 120.8(9)
C67 C79 C77 120.6(8)
C79 C80 C81 122.8(9)
C82 C81 C80 116.1(9)
C82 C81 C84 122.4(10)
C80 C81 C84 121.5(9)
C81 C82 C83 123.0(9)
C67 C83 C82 119.0(9)
C67 C83 C88 121.1(8)
C82 C83 C88 119.9(9)
C86 C84 C87 109.6(10)
C86 C84 C81 108.6(9)
C87 C84 C81 112.8(9)
C86 C84 C85 108.0(10)
C87 C84 C85 107.4(9)
C81 C84 C85 110.3(9)
C90 C88 C83 110.9(7)
O9 C89 C94 115.9(9)
O9 C89 C90 121.7(10)
C94 C89 C90 122.4(10)
C91 C90 C89 116.6(9)
C91 C90 C88 120.7(9)
C89 C90 C88 122.6(9)
C92 C91 C90 123.7(9)
C91 C92 C93 116.3(9)
C91 C92 C95 121.8(9)
C93 C92 C95 121.8(10)
C94 C93 C92 123.9(10)
C89 C94 C93 117.0(9)
C89 C94 C99 122.6(9)
C93 C94 C99 120.4(9)
C97 C95 C96 108.7(10)
C97 C95 C92 114.4(9)
C96 C95 C92 109.9(9)
C97 C95 C98 106.9(10)
C96 C95 C98 108.2(11)
C92 C95 C98 108.6(9)
C94 C99 C101 112.2(8)
O10 C100 C105 116.2(9)
O10 C100 C101 122.2(9)
C105 C100 C101 121.5(9)
C100 C101 C102 118.0(9)
C100 C101 C99 124.2(9)
C102 C101 C99 117.8(9)
C103 C102 C101 121.9(10)
C104 C103 C102 117.3(9)
C104 C103 C106 120.2(10)
C102 C103 C106 122.5(10)
C105 C104 C103 122.4(9)
C100 C105 C104 118.7(9)
C100 C105 C110 121.1(9)
C104 C105 C110 119.9(9)
C107 C106 C103 113.4(10)
C107 C106 C108 108.8(10)
C103 C106 C108 108.7(10)
C107 C106 C109 108.0(10)
C103 C106 C109 110.4(9)
C108 C106 C109 107.3(11)
C105 C110 C112 114.0(8)
O11 C111 C116 120.9(9)
O11 C111 C112 119.1(9)
C116 C111 C112 120.0(10)
C113 C112 C111 119.7(9)
C113 C112 C110 119.8(9)
C111 C112 C110 120.4(9)
C112 C113 C114 122.7(10)
C113 C114 C115 114.1(10)
C113 C114 C117 123.0(9)
C115 C114 C117 122.8(9)
C116 C115 C114 124.7(9)
C115 C116 C111 118.1(9)
C115 C116 C121 120.7(9)
C111 C116 C121 121.1(9)
C114 C117 C120 112.3(10)
C114 C117 C118 112.4(9)
C120 C117 C118 108.7(11)
C114 C117 C11X 113.4(13)
C114 C117 C11Z 108.5(13)
C11X C117 C11Z 105.2(17)
C114 C117 C11Y 114.2(15)
C11X C117 C11Y 107.7(15)
C11Z C117 C11Y 107.4(15)
C114 C117 C119 106.5(10)
C120 C117 C119 110.7(11)
C118 C117 C119 106.0(11)
C123 C121 C116 113.8(8)
O12 C122 C123 120.5(9)
O12 C122 C127 116.9(9)
C123 C122 C127 122.6(9)
C122 C123 C124 118.5(9)
C122 C123 C121 121.0(9)
C124 C123 C121 120.4(9)
C123 C124 C125 121.2(9)
C126 C125 C124 118.1(9)
C126 C125 C128 119.3(10)
C124 C125 C128 122.6(10)
C125 C126 C127 122.8(10)
C122 C127 C126 116.7(9)
C122 C127 C132 120.0(9)
C126 C127 C132 123.1(9)
C131 C128 C129 108.7(9)
C131 C128 C125 109.2(10)
C129 C128 C125 112.1(9)
C131 C128 C130 111.1(10)
C129 C128 C130 107.6(10)
C125 C128 C130 108.1(8)
C127 C132 C68 119.3(9)
O13 Li1 O14 93.0(8)
O13 Li1 N1 107.9(9)
O14 Li1 N1 127.6(11)
O13 Li1 O6 121.4(11)
O14 Li1 O6 105.1(9)
N1 Li1 O6 103.5(9)
C133 N1 Li1 170.1(11)
N1 C133 C134 176.9(13)
N3 Li2 N2X 119.9(12)
N3 Li2 N5 109.3(11)
N2X Li2 N5 109.3(12)
N3 Li2 N4 103.0(11)
N2X Li2 N4 93.3(10)
N5 Li2 N4 122.1(12)
N3 Li2 N6 85.6(14)
N5 Li2 N6 111.2(14)
N4 Li2 N6 118.1(14)
N2 C135 C136 164(6)
C5X N2X Li2 158(2)
N2X C5X C6X 173(3)
C137 N3 Li2 167.2(15)
N3 C137 C138 179(2)
C139 N4 Li2 157.0(13)
N4 C139 C140 178.3(16)
C141 N5 Li2 165.7(11)
N5 C141 C142 176.7(12)
C143 N6 Li2 173(3)
N6 C143 C144 173(6)
N7 C145 C146 172(4)
N8 C147 C148 173(3)
N9 C149 C150 179(2)
N10 C151 C152 173(4)
N11 C153 C154 170(3)
N12 C155 C156 170(4)
N13 C157 C158 164(3)
N13X C15Z C158 167(4)
N14 C159 C160 178(2)
N14Y C15Y C160 162(5)
N15 C161 C162 172(2)
N15X C16X C162 174(10)
N16 C163 C164 168(6)

loop_
_geom_bond_atom_site_label_1
_geom_bond_atom_site_label_2
_geom_bond_distance
V1 O13 1.610(7)
V1 O2 1.810(7)
V1 O1 1.854(7)
V1 O8 1.864(6)
V1 O7 1.916(6)
V2 O14 1.607(7)
V2 O12 1.803(6)
V2 O11 1.851(8)
V2 O3 1.873(7)
V2 O4 1.918(7)
O13 Li1 1.945(18)
O14 Li1 1.967(19)
O1 C1 1.375(12)
O2 C12 1.371(12)
O3 C23 1.359(12)
O4 C34 1.385(12)
O5 C45 1.390(12)
O6 C56 1.391(12)
O6 Li1 2.07(2)
C1 C6 1.385(15)
C1 C2 1.402(14)
C2 C3 1.389(15)
C2 C66 1.502(14)
C3 C4 1.395(17)
C4 C5 1.374(16)
C4 C7 1.498(17)
C5 C6 1.390(15)
C6 C11 1.509(14)
C7 C10 1.508(12)
C7 C8 1.521(12)
C7 C9X 1.525(15)
C7 C10X 1.536(13)
C7 C8X 1.568(13)
C7 C9 1.586(14)
C11 C13 1.496(14)
C12 C13 1.364(14)
C12 C17 1.391(15)
C13 C14 1.390(16)
C14 C15 1.383(17)
C15 C16 1.386(17)
C15 C18 1.531(18)
C16 C17 1.406(15)
C17 C22 1.521(15)
C18 C21 1.51(2)
C18 C19 1.532(19)
C18 C20 1.54(2)
C22 C24 1.518(16)
C23 C24 1.357(15)
C23 C28 1.422(15)
C24 C25 1.382(16)
C25 C26 1.404(17)
C26 C27 1.398(18)
C26 C29 1.496(18)
C27 C28 1.368(16)
C28 C44 1.484(16)
C29 C31 1.51(2)
C29 C32X 1.515(18)
C29 C32 1.518(16)
C29 C30X 1.528(18)
C29 C30 1.543(17)
C29 C31X 1.57(2)
C33 C35 1.492(17)
C33 C46 1.533(17)
C34 C35 1.363(16)
C34 C39 1.394(16)
C35 C36 1.451(16)
C36 C37 1.392(18)
C37 C38 1.354(19)
C37 C40 1.578(18)
C38 C39 1.390(17)
C39 C44 1.482(18)
C40 C43 1.417(19)
C40 C41 1.505(17)
C40 C42 1.60(2)
C45 C50 1.368(15)
C45 C46 1.403(16)
C46 C47 1.398(15)
C47 C48 1.354(18)
C48 C49 1.379(17)
C48 C51 1.563(17)
C49 C50 1.421(15)
C50 C55 1.511(16)
C51 C53 1.493(18)
C51 C52 1.521(18)
C51 C54 1.57(2)
C55 C57 1.530(15)
C56 C61 1.367(14)
C56 C57 1.393(14)
C57 C58 1.381(14)
C58 C59 1.383(15)
C59 C60 1.393(14)
C59 C62 1.512(15)
C60 C61 1.376(14)
C61 C66 1.533(14)
C62 C65 1.474(18)
C62 C64 1.516(16)
C62 C63 1.55(2)
O8 C78 1.373(11)
O7 C67 1.361(11)
O9 C89 1.368(12)
O10 C100 1.358(11)
O11 C111 1.357(12)
O12 C122 1.360(11)
C78 C68 1.366(13)
C78 C72 1.410(14)
C68 C69 1.365(13)
C68 C132 1.542(13)
C69 C70 1.379(14)
C70 C71 1.389(14)
C70 C73 1.554(14)
C71 C72 1.387(14)
C72 C77 1.511(13)
C73 C74 1.506(15)
C73 C75 1.528(16)
C73 C76 1.550(15)
C77 C79 1.501(13)
C67 C83 1.382(13)
C67 C79 1.410(13)
C79 C80 1.385(13)
C80 C81 1.414(14)
C81 C82 1.385(13)
C81 C84 1.529(14)
C82 C83 1.400(13)
C83 C88 1.512(13)
C84 C86 1.520(16)
C84 C87 1.524(15)
C84 C85 1.546(15)
C88 C90 1.503(13)
C89 C94 1.379(14)
C89 C90 1.418(13)
C90 C91 1.399(13)
C91 C92 1.374(14)
C92 C93 1.397(13)
C92 C95 1.524(14)
C93 C94 1.394(13)
C94 C99 1.488(13)
C95 C97 1.505(15)
C95 C96 1.521(16)
C95 C98 1.538(16)
C99 C101 1.524(13)
C100 C105 1.381(13)
C100 C101 1.395(13)
C101 C102 1.410(14)
C102 C103 1.396(14)
C103 C104 1.392(14)
C103 C106 1.522(14)
C104 C105 1.392(14)
C105 C110 1.491(13)
C106 C107 1.518(16)
C106 C108 1.529(16)
C106 C109 1.553(16)
C110 C112 1.507(13)
C111 C116 1.384(13)
C111 C112 1.400(13)
C112 C113 1.371(14)
C113 C114 1.405(13)
C114 C115 1.421(14)
C114 C117 1.500(14)
C115 C116 1.364(13)
C116 C121 1.513(13)
C117 C120 1.524(14)
C117 C118 1.537(14)
C117 C11X 1.545(16)
C117 C11Z 1.545(17)
C117 C11Y 1.56(2)
C117 C119 1.562(17)
C121 C123 1.512(13)
C122 C123 1.388(13)
C122 C127 1.393(13)
C123 C124 1.392(13)
C124 C125 1.397(14)
C125 C126 1.384(14)
C125 C128 1.539(14)
C126 C127 1.400(13)
C127 C132 1.487(14)
C128 C131 1.524(16)
C128 C129 1.528(14)
C128 C130 1.556(15)
Li1 N1 2.01(2)
N1 C133 1.131(14)
C133 C134 1.479(17)
Li2 N3 1.98(2)
Li2 N2X 2.01(3)
Li2 N5 2.03(2)
Li2 N4 2.05(3)
Li2 N6 2.15(4)
N2 C135 1.144(13)
C135 C136 1.439(14)
N2X C5X 1.136(14)
C5X C6X 1.438(16)
N3 C137 1.152(11)
C137 C138 1.410(11)
N4 C139 1.143(11)
C139 C140 1.428(12)
N5 C141 1.143(10)
C141 C142 1.440(11)
N6 C143 1.155(15)
C143 C144 1.431(15)
N7 C145 1.167(14)
C145 C146 1.438(15)
N8 C147 1.137(13)
C147 C148 1.432(14)
N9 C149 1.146(12)
C149 C150 1.444(13)
N10 C151 1.165(14)
C151 C152 1.448(14)
N11 C153 1.149(12)
C153 C154 1.431(13)
N12 C155 1.173(14)
C155 C156 1.429(14)
N13 C157 1.162(14)
C157 C158 1.425(14)
C158 C15Z 1.400(14)
N13X C15Z 1.142(15)
N14 C159 1.151(12)
C159 C160 1.415(12)
C160 C15Y 1.421(15)
N14Y C15Y 1.148(15)
N15 C161 1.145(12)
C161 C162 1.434(12)
C162 C16X 1.428(15)
N15X C16X 1.151(15)
N16 C163 1.161(15)
C163 C164 1.435(15)

loop_
_geom_hbond_atom_site_label_D
_geom_hbond_atom_site_label_H
_geom_hbond_atom_site_label_A
_geom_hbond_distance_DH
_geom_hbond_distance_HA
_geom_hbond_distance_DA
_geom_hbond_angle_DHA
O5 H5 O14 0.84 2.82 2.941(10) 90.2
O9 H9 O13 0.84(2) 2.64(10) 3.143(10) 120(9)
O9 H9 O7 0.84(2) 1.81(4) 2.620(9) 161(12)
O10 H10 O9 0.84 1.90 2.729(9) 170.1

loop_
_geom_torsion_atom_site_label_1
_geom_torsion_atom_site_label_2
_geom_torsion_atom_site_label_3
_geom_torsion_atom_site_label_4
_geom_torsion
O2 V1 O13 Li1 50.6(12)
O1 V1 O13 Li1 -43.8(12)
O8 V1 O13 Li1 142.7(11)
O7 V1 O13 Li1 -129.4(11)
O13 V1 O1 C1 85.7(9)
O2 V1 O1 C1 -14.1(8)
O8 V1 O1 C1 -102.0(8)
O7 V1 O1 C1 176.2(8)
O13 V1 O2 C12 155.8(11)
O1 V1 O2 C12 -91.3(11)
O8 V1 O2 C12 39.3(11)
O7 V1 O2 C12 -24(2)
O14 V2 O3 C23 59.1(9)
O12 V2 O3 C23 159.7(8)
O11 V2 O3 C23 -113.9(8)
O4 V2 O3 C23 -34.0(8)
V1 O1 C1 C6 76.3(12)
V1 O1 C1 C2 -101.7(10)
O1 C1 C2 C3 -174.9(10)
C6 C1 C2 C3 7.1(16)
O1 C1 C2 C66 6.8(15)
C6 C1 C2 C66 -171.3(10)
C1 C2 C3 C4 0.8(19)
C66 C2 C3 C4 179.1(12)
C2 C3 C4 C5 -6(2)
C2 C3 C4 C7 177.1(13)
C3 C4 C5 C6 4(2)
C7 C4 C5 C6 -179.2(12)
O1 C1 C6 C5 173.0(10)
C2 C1 C6 C5 -9.1(16)
O1 C1 C6 C11 -9.9(15)
C2 C1 C6 C11 168.0(9)
C4 C5 C6 C1 3.2(19)
C4 C5 C6 C11 -173.9(12)
C5 C4 C7 C10 -122.9(18)
C3 C4 C7 C10 53(2)
C5 C4 C7 C8 11(2)
C3 C4 C7 C8 -173.1(17)
C5 C4 C7 C9X 61(2)
C3 C4 C7 C9X -122(2)
C5 C4 C7 C10X -161(2)
C3 C4 C7 C10X 15(3)
C5 C4 C7 C8X -54(2)
C3 C4 C7 C8X 122.2(18)
C5 C4 C7 C9 122.2(16)
C3 C4 C7 C9 -61.4(18)
C1 C6 C11 C13 -96.6(12)
C5 C6 C11 C13 80.4(13)
V1 O2 C12 C13 57.1(14)
V1 O2 C12 C17 -123.5(10)
O2 C12 C13 C14 178.2(9)
C17 C12 C13 C14 -1.1(15)
O2 C12 C13 C11 1.8(14)
C17 C12 C13 C11 -177.5(10)
C6 C11 C13 C12 61.9(13)
C6 C11 C13 C14 -114.3(11)
C12 C13 C14 C15 3.8(17)
C11 C13 C14 C15 -179.8(11)
C13 C14 C15 C16 -2.9(19)
C13 C14 C15 C18 177.6(13)
C14 C15 C16 C17 -0.8(19)
C18 C15 C16 C17 178.8(12)
C13 C12 C17 C16 -2.3(16)
O2 C12 C17 C16 178.4(9)
C13 C12 C17 C22 -177.8(10)
O2 C12 C17 C22 2.9(14)
C15 C16 C17 C12 3.2(18)
C15 C16 C17 C22 178.6(11)
C14 C15 C18 C21 128.3(16)
C16 C15 C18 C21 -51(2)
C14 C15 C18 C19 10(2)
C16 C15 C18 C19 -169.6(13)
C14 C15 C18 C20 -109.6(15)
C16 C15 C18 C20 70.8(17)
C12 C17 C22 C24 -131.8(11)
C16 C17 C22 C24 52.9(16)
V2 O3 C23 C24 -98.0(11)
V2 O3 C23 C28 84.8(11)
O3 C23 C24 C25 176.8(10)
C28 C23 C24 C25 -6.0(17)
O3 C23 C24 C22 -2.7(16)
C28 C23 C24 C22 174.5(10)
C17 C22 C24 C23 -177.3(10)
C17 C22 C24 C25 3.1(18)
C23 C24 C25 C26 2.9(19)
C22 C24 C25 C26 -177.6(12)
C24 C25 C26 C27 1.7(19)
C24 C25 C26 C29 179.4(12)
C25 C26 C27 C28 -3.2(19)
C29 C26 C27 C28 179.1(12)
C26 C27 C28 C23 0.2(19)
C26 C27 C28 C44 177.2(12)
C24 C23 C28 C27 4.6(17)
O3 C23 C28 C27 -178.1(10)
C24 C23 C28 C44 -172.4(11)
O3 C23 C28 C44 4.9(16)
C27 C26 C29 C31 -64.9(18)
C25 C26 C29 C31 117.5(16)
C27 C26 C29 C32X 94(2)
C25 C26 C29 C32X -83(2)
C27 C26 C29 C32 55(2)
C25 C26 C29 C32 -123.1(17)
C27 C26 C29 C30X -136(2)
C25 C26 C29 C30X 47(3)
C27 C26 C29 C30 177.7(15)
C25 C26 C29 C30 0(2)
C27 C26 C29 C31X -20(2)
C25 C26 C29 C31X 162.5(17)
V2 O4 C34 C35 -105.0(11)
V2 O4 C34 C39 75.9(15)
O4 C34 C35 C36 -172.6(10)
C39 C34 C35 C36 6.5(18)
O4 C34 C35 C33 3.4(17)
C39 C34 C35 C33 -177.5(11)
C46 C33 C35 C34 -92.6(14)
C46 C33 C35 C36 83.3(14)
C34 C35 C36 C37 -3.0(17)
C33 C35 C36 C37 -179.0(11)
C35 C36 C37 C38 0(2)
C35 C36 C37 C40 179.1(11)
C36 C37 C38 C39 1(2)
C40 C37 C38 C39 -179.0(13)
C37 C38 C39 C34 3(2)
C37 C38 C39 C44 179.9(13)
C35 C34 C39 C38 -6.5(19)
O4 C34 C39 C38 172.6(11)
C35 C34 C39 C44 176.7(12)
O4 C34 C39 C44 -4.2(19)
C38 C37 C40 C43 -122.3(18)
C36 C37 C40 C43 58.1(19)
C38 C37 C40 C41 111.4(16)
C36 C37 C40 C41 -68.2(16)
C38 C37 C40 C42 -5(2)
C36 C37 C40 C42 175.5(12)
C38 C39 C44 C28 -127.0(13)
C34 C39 C44 C28 49.9(18)
C27 C28 C44 C39 85.6(15)
C23 C28 C44 C39 -97.4(14)
C50 C45 C46 C47 -2.6(17)
O5 C45 C46 C47 178.2(10)
C50 C45 C46 C33 -177.3(11)
O5 C45 C46 C33 3.5(17)
C35 C33 C46 C47 -99.1(14)
C35 C33 C46 C45 75.3(15)
C45 C46 C47 C48 3.3(18)
C33 C46 C47 C48 178.0(12)
C46 C47 C48 C49 -3.5(19)
C46 C47 C48 C51 178.2(11)
C47 C48 C49 C50 3.0(18)
C51 C48 C49 C50 -178.6(10)
O5 C45 C50 C49 -178.4(9)
C46 C45 C50 C49 2.4(17)
O5 C45 C50 C55 -1.9(15)
C46 C45 C50 C55 178.9(10)
C48 C49 C50 C45 -2.5(16)
C48 C49 C50 C55 -179.0(10)
C47 C48 C51 C53 121.6(15)
C49 C48 C51 C53 -56.7(17)
C47 C48 C51 C52 -114.1(15)
C49 C48 C51 C52 67.6(17)
C47 C48 C51 C54 1.7(18)
C49 C48 C51 C54 -176.6(12)
C45 C50 C55 C57 91.8(12)
C49 C50 C55 C57 -91.8(12)
Li1 O6 C56 C61 -51.6(16)
Li1 O6 C56 C57 130.1(12)
C61 C56 C57 C58 4.5(17)
O6 C56 C57 C58 -177.2(10)
C61 C56 C57 C55 -170.5(11)
O6 C56 C57 C55 7.8(18)
C50 C55 C57 C58 93.5(13)
C50 C55 C57 C56 -91.6(14)
C56 C57 C58 C59 -0.4(19)
C55 C57 C58 C59 174.9(12)
C57 C58 C59 C60 -3.7(19)
C57 C58 C59 C62 178.2(12)
C58 C59 C60 C61 4.2(18)
C62 C59 C60 C61 -177.8(12)
O6 C56 C61 C60 177.6(10)
C57 C56 C61 C60 -4.1(17)
O6 C56 C61 C66 -12.5(16)
C57 C56 C61 C66 165.8(10)
C59 C60 C61 C56 -0.5(18)
C59 C60 C61 C66 -170.8(11)
C58 C59 C62 C65 171.9(13)
C60 C59 C62 C65 -6(2)
C58 C59 C62 C64 47.3(18)
C60 C59 C62 C64 -130.6(14)
C58 C59 C62 C63 -70.7(15)
C60 C59 C62 C63 111.4(14)
C3 C2 C66 C61 -26.0(15)
C1 C2 C66 C61 152.2(10)
C56 C61 C66 C2 -79.8(13)
C60 C61 C66 C2 90.2(12)
O13 V1 O8 C78 59.5(8)
O2 V1 O8 C78 158.3(7)
O1 V1 O8 C78 -112.6(7)
O7 V1 O8 C78 -31.7(7)
O14 V2 O11 C111 94.0(8)
O12 V2 O11 C111 -7.4(8)
O3 V2 O11 C111 -92.9(8)
O4 V2 O11 C111 -174.5(8)
O14 V2 O12 C122 150.6(10)
O11 V2 O12 C122 -96.0(10)
O3 V2 O12 C122 36.9(10)
O4 V2 O12 C122 -33(2)
V1 O8 C78 C68 -97.3(9)
V1 O8 C78 C72 85.9(10)
O8 C78 C68 C69 -179.5(9)
C72 C78 C68 C69 -2.8(15)
O8 C78 C68 C132 2.1(13)
C72 C78 C68 C132 178.8(9)
C78 C68 C69 C70 0.9(15)
C132 C68 C69 C70 179.2(10)
C68 C69 C70 C71 1.2(16)
C68 C69 C70 C73 -179.6(10)
C69 C70 C71 C72 -1.5(16)
C73 C70 C71 C72 179.3(10)
C70 C71 C72 C78 -0.3(15)
C70 C71 C72 C77 177.4(9)
C68 C78 C72 C71 2.5(14)
O8 C78 C72 C71 179.2(8)
C68 C78 C72 C77 -175.3(9)
O8 C78 C72 C77 1.4(14)
C69 C70 C73 C74 -9.4(16)
C71 C70 C73 C74 169.7(11)
C69 C70 C73 C75 113.3(12)
C71 C70 C73 C75 -67.6(13)
C69 C70 C73 C76 -127.1(11)
C71 C70 C73 C76 52.0(13)
C71 C72 C77 C79 84.3(12)
C78 C72 C77 C79 -98.0(11)
V1 O7 C67 C83 -105.2(10)
V1 O7 C67 C79 80.2(10)
O7 C67 C79 C80 176.0(8)
C83 C67 C79 C80 1.6(14)
O7 C67 C79 C77 -7.6(13)
C83 C67 C79 C77 178.0(9)
C72 C77 C79 C80 -131.1(10)
C72 C77 C79 C67 52.5(12)
C67 C79 C80 C81 -0.3(14)
C77 C79 C80 C81 -176.7(9)
C79 C80 C81 C82 0.1(14)
C79 C80 C81 C84 178.9(9)
C80 C81 C82 C83 -1.3(14)
C84 C81 C82 C83 180.0(9)
O7 C67 C83 C82 -177.2(8)
C79 C67 C83 C82 -2.6(14)
O7 C67 C83 C88 1.8(13)
C79 C67 C83 C88 176.4(8)
C81 C82 C83 C67 2.5(14)
C81 C82 C83 C88 -176.5(9)
C82 C81 C84 C86 105.3(12)
C80 C81 C84 C86 -73.5(13)
C82 C81 C84 C87 -16.4(14)
C80 C81 C84 C87 164.8(9)
C82 C81 C84 C85 -136.6(10)
C80 C81 C84 C85 44.7(14)
C67 C83 C88 C90 -96.3(10)
C82 C83 C88 C90 82.7(11)
O9 C89 C90 C91 178.5(8)
C94 C89 C90 C91 -1.7(14)
O9 C89 C90 C88 2.2(14)
C94 C89 C90 C88 -178.0(9)
C83 C88 C90 C91 -96.1(10)
C83 C88 C90 C89 80.0(11)
C89 C90 C91 C92 0.3(14)
C88 C90 C91 C92 176.7(9)
C90 C91 C92 C93 0.8(14)
C90 C91 C92 C95 -175.9(9)
C91 C92 C93 C94 -0.7(14)
C95 C92 C93 C94 176.0(9)
O9 C89 C94 C93 -178.4(8)
C90 C89 C94 C93 1.8(14)
O9 C89 C94 C99 2.7(13)
C90 C89 C94 C99 -177.1(8)
C92 C93 C94 C89 -0.6(14)
C92 C93 C94 C99 178.4(9)
C91 C92 C95 C97 -9.0(15)
C93 C92 C95 C97 174.5(10)
C91 C92 C95 C96 113.5(12)
C93 C92 C95 C96 -63.0(14)
C91 C92 C95 C98 -128.3(11)
C93 C92 C95 C98 55.2(13)
C89 C94 C99 C101 85.2(11)
C93 C94 C99 C101 -93.6(11)
O10 C100 C101 C102 -179.4(9)
C105 C100 C101 C102 3.3(15)
O10 C100 C101 C99 0.8(15)
C105 C100 C101 C99 -176.6(9)
C94 C99 C101 C100 -93.6(12)
C94 C99 C101 C102 86.5(11)
C100 C101 C102 C103 0.8(15)
C99 C101 C102 C103 -179.4(9)
C101 C102 C103 C104 -3.8(15)
C101 C102 C103 C106 177.5(10)
C102 C103 C104 C105 3.0(15)
C106 C103 C104 C105 -178.2(10)
O10 C100 C105 C104 178.5(8)
C101 C100 C105 C104 -4.0(15)
O10 C100 C105 C110 -7.1(14)
C101 C100 C105 C110 170.4(9)
C103 C104 C105 C100 0.8(15)
C103 C104 C105 C110 -173.7(9)
C104 C103 C106 C107 179.1(10)
C102 C103 C106 C107 -2.2(16)
C104 C103 C106 C108 58.0(13)
C102 C103 C106 C108 -123.3(12)
C104 C103 C106 C109 -59.5(14)
C102 C103 C106 C109 119.2(12)
C100 C105 C110 C112 -74.8(12)
C104 C105 C110 C112 99.5(10)
V2 O11 C111 C116 74.4(11)
V2 O11 C111 C112 -109.4(9)
O11 C111 C112 C113 -168.3(8)
C116 C111 C112 C113 7.9(14)
O11 C111 C112 C110 13.6(13)
C116 C111 C112 C110 -170.2(8)
C105 C110 C112 C113 -32.5(12)
C105 C110 C112 C111 145.6(9)
C111 C112 C113 C114 -1.0(14)
C110 C112 C113 C114 177.1(8)
C112 C113 C114 C115 -4.8(13)
C112 C113 C114 C117 172.0(9)
C113 C114 C115 C116 4.3(14)
C117 C114 C115 C116 -172.6(9)
C114 C115 C116 C111 2.2(14)
C114 C115 C116 C121 -175.0(9)
O11 C111 C116 C115 167.8(9)
C112 C111 C116 C115 -8.4(14)
O11 C111 C116 C121 -15.1(14)
C112 C111 C116 C121 168.8(9)
C113 C114 C117 C120 132.3(11)
C115 C114 C117 C120 -51.1(14)
C113 C114 C117 C118 9.3(15)
C115 C114 C117 C118 -174.1(10)
C113 C114 C117 C11X -178.7(15)
C115 C114 C117 C11X -2.1(18)
C113 C114 C117 C11Z 64.9(16)
C115 C114 C117 C11Z -118.5(15)
C113 C114 C117 C11Y -54.8(17)
C115 C114 C117 C11Y 121.8(16)
C113 C114 C117 C119 -106.4(11)
C115 C114 C117 C119 70.2(12)
C115 C116 C121 C123 86.2(12)
C111 C116 C121 C123 -90.9(11)
V2 O12 C122 C123 57.7(15)
V2 O12 C122 C127 -121.8(10)
O12 C122 C123 C124 179.4(9)
C127 C122 C123 C124 -1.1(16)
O12 C122 C123 C121 2.2(15)
C127 C122 C123 C121 -178.3(10)
C116 C121 C123 C122 60.7(13)
C116 C121 C123 C124 -116.5(11)
C122 C123 C124 C125 2.2(16)
C121 C123 C124 C125 179.5(10)
C123 C124 C125 C126 -0.4(16)
C123 C124 C125 C128 177.6(10)
C124 C125 C126 C127 -2.8(17)
C128 C125 C126 C127 179.2(10)
O12 C122 C127 C126 177.6(9)
C123 C122 C127 C126 -1.9(16)
O12 C122 C127 C132 2.1(15)
C123 C122 C127 C132 -177.4(10)
C125 C126 C127 C122 3.8(16)
C125 C126 C127 C132 179.2(10)
C126 C125 C128 C131 64.2(13)
C124 C125 C128 C131 -113.7(12)
C126 C125 C128 C129 -175.2(10)
C124 C125 C128 C129 6.9(16)
C126 C125 C128 C130 -56.8(14)
C124 C125 C128 C130 125.3(12)
C122 C127 C132 C68 -131.7(10)
C126 C127 C132 C68 53.1(15)
C69 C68 C132 C127 7.0(15)
C78 C68 C132 C127 -174.6(9)
